data_7247190
loop_
_publ_author_name
'Habib, Faiza'
'Tocher, Derek A.'
'Carmalt, Claire J.'

_publ_section_title
;
 Encapsulation of N-containing compounds in a new hydrophilic Cd-based
 crystalline sponge via coordinative alignment method
;
_journal_issue 35
_journal_name_full CrystEngComm
_journal_page_first 5001
_journal_page_last 5011
_journal_paper_doi 10.1039/D3CE00592E
_journal_volume 25
_journal_year 2023
_chemical_formula_moiety
'0.4(C254 H174 Cd14 N28 O90), 2.4(C3 H7 N O), 0.8(C1.5 H3.5 N0.5 O), 0.28(C8 H8 N1), 0.16(C8 H11 N)'
_chemical_formula_sum 'C115.44 H96.4 Cd5.6 N14.68 O39.2'
_chemical_formula_weight 2945.91
_chemical_name_systematic xstr1355
_space_group_crystal_system monoclinic
_space_group_IT_number 14
_space_group_name_Hall '-P 2yn'
_space_group_name_H-M_alt 'P 1 21/n 1'
_atom_sites_solution_hydrogens geom
_atom_sites_solution_primary iterative
_audit_creation_date 2022-10-08
_audit_creation_method
;
Olex2 1.2
(compiled 2018.05.29 svn.r3508 for OlexSys, GUI svn.r5506)
;
_audit_update_record
;
2023-06-12 deposited with the CCDC.	2023-08-04 downloaded from the CCDC.
;
_cell_angle_alpha 90
_cell_angle_beta 93.1111(7)
_cell_angle_gamma 90
_cell_formula_units_Z 5
_cell_length_a 14.68693(11)
_cell_length_b 42.8432(3)
_cell_length_c 33.8507(2)
_cell_measurement_reflns_used 80085
_cell_measurement_temperature 155(7)
_cell_measurement_theta_max 73.5730
_cell_measurement_theta_min 3.7600
_cell_volume 21268.7(3)
_computing_cell_refinement 'CrysAlisPro 1.171.41.106a (Rigaku OD, 2021)'
_computing_data_collection 'CrysAlisPro 1.171.41.106a (Rigaku OD, 2021)'
_computing_data_reduction 'CrysAlisPro 1.171.41.106a (Rigaku OD, 2021)'
_computing_molecular_graphics 'Olex2 (Dolomanov et al., 2009)'
_computing_publication_material 'Olex2 (Dolomanov et al., 2009)'
_computing_structure_refinement 'ShelXL (Sheldrick, 2015)'
_computing_structure_solution 'olex2.solve (Bourhis et al., 2015)'
_diffrn_ambient_environment N~2~
_diffrn_ambient_temperature 155(7)
_diffrn_detector 'CCD plate'
_diffrn_detector_area_resol_mean 5.2031
_diffrn_detector_type Atlas
_diffrn_measured_fraction_theta_full 0.999
_diffrn_measured_fraction_theta_max 0.984
_diffrn_measurement_details
;
List of Runs (angles in degrees, time in seconds):

  # Type    Start    End  Width  t~exp~   \w     \q     \k     \f   Frames
#--------------------------------------------------------------------------
  1  \w   -110.00 -14.00   0.50    4.50    --  -42.62 -57.00-180.00  192
  2  \w    -80.00 -20.00   0.50    4.50    --  -42.62 -38.00-120.00  120
  3  \w    -65.00  32.00   0.50    4.50    --  -42.62  38.00 120.00  194
  4  \w    -21.00  31.00   0.50    4.50    --  -42.62  57.00 -30.00  104
  5  \w    -85.00 -58.00   0.50    4.50    --  -42.62 125.00  30.00   54
  6  \w     56.00  99.00   0.50    4.50    --   42.62-125.00 -90.00   86
  7  \w     33.00  68.00   0.50   17.98    --  106.06-125.00 -30.00   70
  8  \w     23.00 107.00   0.50   17.98    --  106.06 -94.00 -30.00  168
  9  \w    100.00 145.00   0.50   17.98    --  106.06  45.00 120.00   90
 10  \w     35.00  61.00   0.50   17.98    --  106.06-125.00 150.00   52
 11  \w     33.00 119.00   0.50   17.98    --  106.06 -45.00 -60.00  172
 12  \w     34.00 110.00   0.50   17.98    --  106.06 -45.00 120.00  152
 13  \w     59.00 107.00   0.50   17.98    --  106.06 -94.00-180.00   96
 14  \w     23.00 106.00   0.50   17.98    --  106.06 -94.00 -90.00  166
 15  \w     27.00 107.00   0.50   17.98    --  106.06 -94.00  90.00  160
 16  \w     82.00 107.00   0.50   17.98    --  106.06 -94.00   0.00   50
 17  \w     23.00  64.00   0.50   17.98    --  106.06 -94.00 150.00   82
 18  \w     22.00 173.00   0.50   17.98    --  106.06   0.00  90.00  302
;
_diffrn_measurement_device 'four-circle diffractometer'
_diffrn_measurement_device_type 'SuperNova, Dual, Cu at home/near, Atlas'
_diffrn_measurement_method '\w scans'
_diffrn_orient_matrix_type 'CrysAlisPro convention (1999,Acta A55,543-557)'
_diffrn_orient_matrix_UB_11 0.0813545000
_diffrn_orient_matrix_UB_12 0.0045768000
_diffrn_orient_matrix_UB_13 -0.0262905000
_diffrn_orient_matrix_UB_21 -0.0272483000
_diffrn_orient_matrix_UB_22 -0.0298350000
_diffrn_orient_matrix_UB_23 -0.0231382000
_diffrn_orient_matrix_UB_31 -0.0605844000
_diffrn_orient_matrix_UB_32 0.0195432000
_diffrn_orient_matrix_UB_33 -0.0291805000
_diffrn_radiation_monochromator mirror
_diffrn_radiation_probe x-ray
_diffrn_radiation_type CuK\a
_diffrn_radiation_wavelength 1.54184
_diffrn_reflns_av_R_equivalents 0.0422
_diffrn_reflns_av_unetI/netI 0.0340
_diffrn_reflns_Laue_measured_fraction_full 0.999
_diffrn_reflns_Laue_measured_fraction_max 0.984
_diffrn_reflns_limit_h_max 15
_diffrn_reflns_limit_h_min -18
_diffrn_reflns_limit_k_max 53
_diffrn_reflns_limit_k_min -43
_diffrn_reflns_limit_l_max 37
_diffrn_reflns_limit_l_min -41
_diffrn_reflns_number 148785
_diffrn_reflns_point_group_measured_fraction_full 0.999
_diffrn_reflns_point_group_measured_fraction_max 0.984
_diffrn_reflns_theta_full 67.684
_diffrn_reflns_theta_max 73.467
_diffrn_reflns_theta_min 3.653
_diffrn_source 'micro-focus sealed X-ray tube'
_diffrn_source_type 'SuperNova (Cu) X-ray Source'
_exptl_absorpt_coefficient_mu 6.049
_exptl_absorpt_correction_T_max 1.00000
_exptl_absorpt_correction_T_min 0.50319
_exptl_absorpt_correction_type multi-scan
_exptl_absorpt_process_details
;
CrysAlisPro 1.171.41.106a (Rigaku Oxford Diffraction, 2021)
Empirical absorption correction using spherical harmonics,
implemented in SCALE3 ABSPACK scaling algorithm.
;
_exptl_crystal_colour 'clear light colourless'
_exptl_crystal_colour_lustre clear
_exptl_crystal_colour_modifier light
_exptl_crystal_colour_primary colourless
_exptl_crystal_density_diffrn 1.150
_exptl_crystal_description block
_exptl_crystal_F_000 7371
_exptl_crystal_size_max 0.25
_exptl_crystal_size_mid 0.05
_exptl_crystal_size_min 0.03
_refine_diff_density_max 3.832
_refine_diff_density_min -2.288
_refine_diff_density_rms 0.150
_refine_ls_extinction_method none
_refine_ls_goodness_of_fit_ref 1.029
_refine_ls_hydrogen_treatment constr
_refine_ls_matrix_type full
_refine_ls_number_parameters 1900
_refine_ls_number_reflns 42143
_refine_ls_number_restraints 244
_refine_ls_restrained_S_all 1.029
_refine_ls_R_factor_all 0.0878
_refine_ls_R_factor_gt 0.0794
_refine_ls_shift/su_max 0.003
_refine_ls_shift/su_mean 0.000
_refine_ls_structure_factor_coef Fsqd
_refine_ls_weighting_details 'w=1/[\s^2^(Fo^2^)+(0.1468P)^2^+82.4114P] where P=(Fo^2^+2Fc^2^)/3'
_refine_ls_weighting_scheme calc
_refine_ls_wR_factor_gt 0.2327
_refine_ls_wR_factor_ref 0.2426
_reflns_Friedel_coverage 0.000
_reflns_number_gt 36026
_reflns_number_total 42143
_reflns_threshold_expression 'I > 2\s(I)'
_cod_data_source_file d3ce00592e2.cif
_cod_data_source_block xstr1355_auto
_cod_depositor_comments 'Adding full bibliography for 7247186--7247196.cif.'
_cod_original_formula_sum 'C115.44 H96.40 Cd5.60 N14.68 O39.20'
_cod_database_code 7247190
_shelx_shelxl_version_number 2017/1
_chemical_oxdiff_formula C150H130N30O50Cd7
_shelx_space_group_comment
;
The symmetry employed for this shelxl refinement is uniquely defined
by the following loop, which should always be used as a source of
symmetry information in preference to the above space-group names.
They are only intended as comments.
;
_diffrn_oxdiff_digest_frames
;
0172aa47099486187be6f2cd636adab1ee00027c1a0
;
_reflns_odcompleteness_completeness 99.96
_reflns_odcompleteness_iscentric 1
_reflns_odcompleteness_theta 66.97
_olex2_refinement_description
;
1. Fixed Uiso
 At 1.2 times of:
  All C(H) groups, All N(H) groups
 At 1.5 times of:
  All C(H,H,H) groups
2. Restrained distances
 N19-C149
 1.5 with sigma of 0.02
 C155-N19
 2.7 with sigma of 0.02
 N19-C151
 2.5 with sigma of 0.02
 C148-C149
 2.5 with sigma of 0.02
 C140-C141
 2.5 with sigma of 0.02
 C36-C35
 2.5 with sigma of 0.02
 N18-C137 = N18-C138
 1.54 with sigma of 0.02
 N15-C129 = N15-C128 = N15-C130
 1.45 with sigma of 0.02
 N16-C132 = N16-C131
 1.45 with sigma of 0.02
 N17-C134 = N17-C135
 1.45 with sigma of 0.02
 N18-C138 = N18-C137
 1.45 with sigma of 0.02
 N5-C36 = N5-C35
 1.45 with sigma of 0.02
 N4-C32 = N4-C33
 1.45 with sigma of 0.02
 O14-C34
 1.22 with sigma of 0.02
 N19-C148 = N19-C149
 1.45 with sigma of 0.002
 N4-C33 = N4-C32 = N5-C36 = N5-C35 = N18-C137 = N18-C138 = N16-C131 = N16-C132
 = N15-C128 = N15-C129 = N17-C134 = N17-C135
 1.45 with sigma of 0.002
 N4-C31 = N5-C34 = N15-C130 = N16-C133 = N17-C136
 1.34 with sigma of 0.002
 O46-C130 = O49-C139 = O14-C34 = O10-C31
 1.23 with sigma of 0.002
 N19-C150
 1.45 with sigma of 0.002
3. Uiso/Uaniso restraints and constraints
C155 \\sim C154 \\sim C153 \\sim C152 \\sim C151 \\sim C150 \\sim N19 \\sim
C149 \\sim C148: within 1.7A with sigma of 0.004 and sigma for terminal atoms
of 0.008
Uanis(C155) \\sim Ueq, Uanis(N19) \\sim Ueq, Uanis(C151) \\sim Ueq, Uanis(C152)
\\sim Ueq, Uanis(C153) \\sim Ueq, Uanis(C154) \\sim Ueq, Uanis(C150) \\sim Ueq,
Uanis(C149) \\sim Ueq: with sigma of 0.001 and sigma for terminal atoms of 0.002
Uanis(C128) \\sim Ueq, Uanis(N15) \\sim Ueq, Uanis(C129) \\sim Ueq, Uanis(C130)
\\sim Ueq, Uanis(O46) \\sim Ueq: with sigma of 0.001 and sigma for terminal
atoms of 0.002
Uanis(C131) \\sim Ueq, Uanis(N16) \\sim Ueq, Uanis(C132) \\sim Ueq, Uanis(C133)
\\sim Ueq, Uanis(O47) \\sim Ueq: with sigma of 0.001 and sigma for terminal
atoms of 0.002
Uanis(C134) \\sim Ueq, Uanis(N17) \\sim Ueq, Uanis(C136) \\sim Ueq, Uanis(O48)
\\sim Ueq, Uanis(C135) \\sim Ueq: with sigma of 0.001 and sigma for terminal
atoms of 0.002
Uanis(O45) \\sim Ueq: with sigma of 0.001 and sigma for terminal atoms of 0.002
Uanis(N20) = Uanis(C140) = Uanis(C141) = Uanis(C142) = Uanis(C147) =
Uanis(C143) = Uanis(C146) = Uanis(C144) = Uanis(C145)
Uanis(C129) = Uanis(N15) = Uanis(C130) = Uanis(O46) = Uanis(C128)
Uanis(C137) = Uanis(O49) = Uanis(C139) = Uanis(N18) = Uanis(C138)
Uanis(O25) = Uanis(C68) = Uanis(O26)
Uanis(C83) = Uanis(C84) = Uanis(C85)
Uanis(C74) = Uanis(C73) = Uanis(C72)
Uanis(C33) = Uanis(N4) = Uanis(C31) = Uanis(O10) = Uanis(C32)
Uanis(C36) = Uanis(C35) = Uanis(N5) = Uanis(C34) = Uanis(O14)
4. Others
 Fixed Sof: Cd7A(0.8) N15(0.5) C130(0.5) H130(0.5) C128(0.5) H12B(0.5)
 H12C(0.5) H12D(0.5) N20(0.35) C140(0.35) C141(0.35) H14H(0.35) H14I(0.35)
 H14J(0.35) C147(0.35) H147(0.35) C142(0.35) C143(0.35) H143(0.35) C144(0.35)
 H144(0.35) C145(0.35) H145(0.35) C146(0.35) H146(0.35) C129(0.5) H12E(0.5)
 H12F(0.5) H12G(0.5) C148(0.2) H14B(0.2) H14C(0.2) H14D(0.2) C155(0.2)
 H155(0.2) C150(0.2) C151(0.2) H151(0.2) C152(0.2) H152(0.2) C153(0.2)
 H153(0.2) C154(0.2) H154(0.2) N19(0.2) C149(0.2) H14E(0.2) H14F(0.2) H14G(0.2)
 Cd7B(0.2)
 Fixed Uiso: H14B(0.09033) H14C(0.09033) H14D(0.09033) H14E(0.10822)
 H14F(0.10822) H14G(0.10822)
5.a Aromatic/amide H refined with riding coordinates:
 N13(H13), N12(H12), N1(H1), N11(H11), N7(H7), N8(H8), N14(H14), N3(H3),
 C107(H107), N6(H6), C12(H12A), N9(H9), N2(H2), C111(H111), C58(H58), C47(H47),
 C10(H10), N10(H10A), C49(H49), C81(H81), C57(H57), C126(H126), C100(H100),
 C79(H79), C4(H4), C77(H77), C101(H101), C20(H20), C21(H21), C3(H3A), C14(H14A),
  C122(H122), C123(H123), C65(H65), C66(H66), C44(H44), C51(H51), C109(H109),
 C125(H125), C96(H96), C40(H40), C92(H92), C103(H103), C118(H118), C41(H41),
 C117(H117), C43(H43), C6(H6A), C7(H7A), C93(H93), C55(H55), C95(H95), C18(H18),
  C54(H54), C71(H71), C104(H104), C70(H70), C29(H29), C87(H87), C17(H17),
 C28(H28), C136(H136), C88(H88), C37(H37), C114(H114), C63(H63), C25(H25),
 C62(H62), C133(H133), C26(H26), C31(H31), C115(H115), C73(H73), C85(H85),
 C84(H84), C74(H74), C130(H130), C147(H147), C143(H143), C144(H144), C145(H145),
  C146(H146), C139(H139), C155(H155), C151(H151), C152(H152), C153(H153),
 C154(H154), C34(H34)
5.b Fitted hexagon refined as free rotating group:
 C147(C142,C143,C144,C145,C146), C155(C150,C151,C152,C153,C154)
5.c Idealised Me refined as rotating group:
 C134(H13A,H13B,H13C), C131(H13M,H13N,H13O), C135(H13D,H13E,H13F), C33(H33A,
 H33B,H33C), C132(H13P,H13Q,H13R), C128(H12B,H12C,H12D), C141(H14H,H14I,H14J),
 C129(H12E,H12F,H12G), C137(H13G,H13H,H13I), C138(H13J,H13K,H13L), C148(H14B,
 H14C,H14D), C149(H14E,H14F,H14G), C32(H32A,H32B,H32C), C35(H35A,H35B,H35C),
 C36(H36A,H36B,H36C)
;
_olex2_submission_special_instructions 'No special instructions were received'
_oxdiff_exptl_absorpt_empirical_details
;
Empirical correction (ABSPACK) includes:
- Absorption correction using spherical harmonics
- Frame scaling
- Detector area scaling
;
_oxdiff_exptl_absorpt_empirical_full_max 1.555
_oxdiff_exptl_absorpt_empirical_full_min 0.702

loop_
_space_group_symop_operation_xyz
'x, y, z'
'-x+1/2, y+1/2, -z+1/2'
'-x, -y, -z'
'x-1/2, -y-1/2, z-1/2'

loop_
_atom_site_label
_atom_site_type_symbol
_atom_site_fract_x
_atom_site_fract_y
_atom_site_fract_z
_atom_site_U_iso_or_equiv
_atom_site_adp_type
_atom_site_occupancy
_atom_site_site_symmetry_order
_atom_site_calc_flag
_atom_site_refinement_flags_posn
_atom_site_refinement_flags_adp
_atom_site_refinement_flags_occupancy
_atom_site_disorder_assembly
_atom_site_disorder_group
Cd2 Cd -0.05003(3) 0.63847(2) -0.04972(2) 0.03328(10) Uani 1 1 d . . . . .
Cd1 Cd 0.16115(3) 0.59797(2) -0.07063(2) 0.03701(11) Uani 1 1 d . . . . .
Cd3 Cd -0.24715(3) 0.59707(2) -0.09020(2) 0.03867(11) Uani 1 1 d . . . . .
Cd4 Cd 0.04691(4) 1.07754(2) -0.08303(2) 0.04619(12) Uani 1 1 d . . . . .
Cd6 Cd 0.08949(4) 0.15731(2) 0.91721(2) 0.05057(13) Uani 1 1 d . . . . .
Cd5 Cd 0.33081(5) 0.37015(2) 0.38946(2) 0.06439(17) Uani 1 1 d . . . . .
Cd7A Cd 0.24377(6) 0.10896(2) 0.87437(3) 0.06529(19) Uani 0.8 1 d . . P A 1
O4 O 0.3895(3) 0.82955(10) -0.33873(12) 0.0411(9) Uani 1 1 d . . . . .
O6 O 0.3450(3) 0.89613(10) -0.52691(12) 0.0415(9) Uani 1 1 d . . . . .
O36 O 0.3816(3) 0.32889(10) 0.65096(12) 0.0432(10) Uani 1 1 d . . . . .
O2 O 0.0377(3) 0.67378(10) -0.07703(14) 0.0470(10) Uani 1 1 d . . . . .
O40 O 0.3996(4) 0.32759(11) 0.83661(13) 0.0578(13) Uani 1 1 d . . . . .
O12 O 0.0026(3) 0.59621(10) -0.08171(13) 0.0430(9) Uani 1 1 d . . . . .
O1 O 0.1561(4) 0.64594(11) -0.09539(16) 0.0566(12) Uani 1 1 d . . . . .
O44 O 0.0911(4) 0.11595(10) 0.87750(13) 0.0480(10) Uani 1 1 d . . . . .
O20 O 0.3382(4) 0.85378(11) 0.40084(16) 0.0567(13) Uani 1 1 d . . . . .
N13 N 0.5383(4) 0.43267(11) 0.80767(15) 0.0399(11) Uani 1 1 d . . . . .
H13 H 0.536632 0.416530 0.823689 0.048 Uiso 1 1 calc R . . . .
O21 O 0.4000(3) 0.58012(10) 0.34833(12) 0.0444(10) Uani 1 1 d . . . . .
O16 O 0.0479(4) 0.63231(13) 0.00280(13) 0.0568(12) Uani 1 1 d . . . . .
N12 N 0.4616(3) 0.37260(11) 0.63637(13) 0.0363(10) Uani 1 1 d . . . . .
H12 H 0.494769 0.387955 0.646709 0.044 Uiso 1 1 calc R . . . .
O35 O 0.4841(4) 0.37850(10) 0.44799(13) 0.0498(11) Uani 1 1 d . . . . .
O23 O 0.4132(4) 0.41943(11) 0.37712(17) 0.0608(13) Uani 1 1 d . . . . .
O19 O 0.1969(4) 0.85811(10) 0.37945(17) 0.0568(13) Uani 1 1 d . . . . .
N1 N 0.2293(4) 0.77704(12) -0.17776(16) 0.0464(12) Uani 1 1 d . . . . .
H1 H 0.203044 0.794544 -0.170934 0.056 Uiso 1 1 calc R . . . .
N11 N 0.5401(4) 0.05445(12) 0.28368(15) 0.0427(11) Uani 1 1 d . . . . .
H11 H 0.532225 0.049092 0.258636 0.051 Uiso 1 1 calc R . . . .
O15 O 0.1575(5) 0.59741(13) -0.00563(14) 0.0665(15) Uani 1 1 d . . . . .
N7 N 0.2754(4) 0.71974(12) 0.32003(17) 0.0474(13) Uani 1 1 d . . . . .
H7 H 0.231826 0.716306 0.301671 0.057 Uiso 1 1 calc R . . . .
O5 O 0.1952(4) 0.89171(14) -0.52974(15) 0.0609(13) Uani 1 1 d . . . . .
O27 O 0.3941(4) 0.20871(10) 0.22546(17) 0.0607(14) Uani 1 1 d . . . . .
O39 O 0.7050(5) 0.54347(14) 0.91686(17) 0.0746(18) Uani 1 1 d . . . . .
N8 N 0.2928(4) 0.55523(12) 0.3100(2) 0.0566(16) Uani 1 1 d . . . . .
H8 H 0.251424 0.557418 0.290355 0.068 Uiso 1 1 calc R . . . .
N14 N 0.4071(4) 0.28826(12) 0.79253(16) 0.0492(13) Uani 1 1 d . . . . .
H14 H 0.430137 0.283202 0.769935 0.059 Uiso 1 1 calc R . . . .
O33 O 0.6703(4) -0.07226(13) 0.36923(18) 0.0649(14) Uani 1 1 d . . . . .
O30 O 0.1641(5) 0.08373(16) -0.03662(16) 0.0730(16) Uani 1 1 d . . . . .
O3 O 0.3341(4) 0.75812(12) -0.21882(17) 0.0673(16) Uani 1 1 d . . . . .
N3 N 0.2470(4) 0.92223(12) -0.21180(18) 0.0515(14) Uani 1 1 d . . . . .
H3 H 0.243790 0.922610 -0.237829 0.062 Uiso 1 1 calc R . . . .
O48 O 0.7081(4) 0.56555(14) 0.20427(17) 0.0650(13) Uani 1 1 d . U . . .
O49 O 0.4660(7) 0.6106(2) 0.1243(3) 0.1206(19) Uani 1 1 d D . . . .
O28 O 0.3841(5) 0.07500(11) 0.14988(16) 0.0688(16) Uani 1 1 d . . . . .
O38 O 0.6766(5) 0.56859(13) 0.8617(2) 0.0772(18) Uani 1 1 d . . . . .
O37 O 0.5076(5) 0.44761(12) 0.74406(15) 0.0754(19) Uani 1 1 d . . . . .
O13 O -0.1210(4) 0.57591(16) -0.1136(2) 0.081(2) Uani 1 1 d . . . . .
O34 O 0.3373(4) 0.36834(16) 0.45326(16) 0.0711(16) Uani 1 1 d . . . . .
C107 C 0.4679(4) 0.38864(13) 0.71883(17) 0.0377(12) Uani 1 1 d . . . . .
H107 H 0.474750 0.405092 0.700419 0.045 Uiso 1 1 calc R . . . .
N6 N 0.2153(5) 0.61855(14) 0.17977(15) 0.0528(14) Uani 1 1 d . . . . .
H6 H 0.214831 0.600711 0.192632 0.063 Uiso 1 1 calc R . . . .
C108 C 0.4807(4) 0.39478(14) 0.75878(17) 0.0381(12) Uani 1 1 d . . . . .
O9 O 0.1058(5) 1.03635(15) -0.1108(2) 0.0817(19) Uani 1 1 d . . . . .
C12 C 0.2941(5) 0.86964(15) -0.2601(2) 0.0470(15) Uani 1 1 d . . . . .
H12A H 0.289981 0.889395 -0.272817 0.056 Uiso 1 1 calc R . . . .
C106 C 0.4453(4) 0.35901(13) 0.70490(16) 0.0350(11) Uani 1 1 d . . . . .
C102 C 0.4489(5) 0.37139(14) 0.59427(18) 0.0430(13) Uani 1 1 d . . . . .
C112 C 0.4149(5) 0.31886(14) 0.80379(18) 0.0441(14) Uani 1 1 d . . . . .
N9 N 0.4726(4) 0.20244(13) 0.28374(18) 0.0491(13) Uani 1 1 d . . . . .
H9 H 0.508177 0.189541 0.297710 0.059 Uiso 1 1 calc R . . . .
O7 O 0.2762(6) 0.89226(14) -0.15787(16) 0.083(2) Uani 1 1 d . . . . .
O18 O 0.3973(5) 0.69674(12) 0.3519(2) 0.087(2) Uani 1 1 d . . . . .
C121 C 0.5715(4) 0.46089(14) 0.82464(18) 0.0400(12) Uani 1 1 d . . . . .
C105 C 0.4258(4) 0.35157(14) 0.66184(16) 0.0381(12) Uani 1 1 d . . . . .
C11 C 0.2837(5) 0.86745(14) -0.2203(2) 0.0444(14) Uani 1 1 d . . . . .
O32 O 0.6633(5) -0.04206(14) 0.4216(2) 0.0793(18) Uani 1 1 d . . . . .
O47 O 0.1991(4) 0.55497(15) 0.21315(19) 0.0736(15) Uani 1 1 d . U . . .
C53 C 0.2771(5) 0.74992(14) 0.33768(19) 0.0440(14) Uani 1 1 d . . . . .
N2 N 0.2711(5) 0.86381(19) -0.34660(18) 0.072(2) Uani 1 1 d . . . . .
H2 H 0.227694 0.873103 -0.334088 0.086 Uiso 1 1 calc R . . . .
C5 C 0.2032(5) 0.74992(15) -0.1576(2) 0.0464(14) Uani 1 1 d . . . . .
C60 C 0.3399(4) 0.58097(14) 0.32213(18) 0.0401(12) Uani 1 1 d . . . . .
C13 C 0.3107(4) 0.84291(14) -0.28199(17) 0.0410(13) Uani 1 1 d . . . . .
C120 C 0.5085(5) 0.42756(14) 0.76941(18) 0.0448(14) Uani 1 1 d . . . . .
O42 O 0.1795(5) 0.19186(15) 0.8915(2) 0.0771(17) Uani 1 1 d . . . . .
C111 C 0.4313(4) 0.33515(12) 0.73213(16) 0.0363(12) Uani 1 1 d . . . . .
H111 H 0.416242 0.314707 0.723108 0.044 Uiso 1 1 calc R . . . .
C58 C 0.3500(5) 0.76093(14) 0.35989(19) 0.0447(14) Uani 1 1 d . . . . .
H58 H 0.402338 0.748232 0.365090 0.054 Uiso 1 1 calc R . . . .
C91 C 0.5747(5) 0.03113(16) 0.3104(2) 0.0494(15) Uani 1 1 d . . . . .
O31 O 0.5257(7) 0.09427(14) 0.32610(18) 0.110(3) Uani 1 1 d . . . . .
O17 O 0.2417(7) 0.67011(15) 0.18472(19) 0.105(3) Uani 1 1 d . . . . .
C47 C 0.2865(5) 0.66796(14) 0.26459(19) 0.0465(14) Uani 1 1 d . . . . .
H47 H 0.278480 0.687580 0.251785 0.056 Uiso 1 1 calc R . . . .
C10 C 0.2885(5) 0.83882(15) -0.20166(19) 0.0452(14) Uani 1 1 d . . . . .
H10 H 0.285707 0.837685 -0.173718 0.054 Uiso 1 1 calc R . . . .
N10 N 0.3819(5) 0.12379(14) 0.12349(18) 0.0623(17) Uani 1 1 d . . . . .
H10A H 0.398896 0.143161 0.128402 0.075 Uiso 1 1 calc R . . . .
C19 C 0.2730(5) 0.88397(17) -0.4675(2) 0.0497(16) Uani 1 1 d . . . . .
C49 C 0.3276(4) 0.63791(14) 0.32259(18) 0.0400(12) Uani 1 1 d . . . . .
H49 H 0.347642 0.637076 0.349734 0.048 Uiso 1 1 calc R . . . .
C90 C 0.5185(6) 0.08366(15) 0.29300(19) 0.0508(16) Uani 1 1 d . . . . .
C50 C 0.3140(4) 0.61045(14) 0.30159(17) 0.0384(12) Uani 1 1 d . . . . .
C81 C 0.4253(4) 0.14752(14) 0.20234(19) 0.0430(13) Uani 1 1 d . . . . .
H81 H 0.406026 0.162255 0.182648 0.052 Uiso 1 1 calc R . . . .
O22 O 0.2656(5) 0.41537(14) 0.3715(3) 0.095(2) Uani 1 1 d . . . . .
C57 C 0.3467(4) 0.79182(14) 0.37519(19) 0.0416(13) Uani 1 1 d . . . . .
H57 H 0.397522 0.799870 0.390470 0.050 Uiso 1 1 calc R . . . .
C124 C 0.6373(5) 0.51527(16) 0.8617(2) 0.0484(15) Uani 1 1 d . . . . .
C2 C 0.1431(5) 0.69859(15) -0.1162(2) 0.0459(14) Uani 1 1 d . . . . .
C46 C 0.2718(5) 0.64036(14) 0.24292(18) 0.0428(13) Uani 1 1 d . . . . .
C48 C 0.3124(4) 0.66687(14) 0.30439(19) 0.0427(13) Uani 1 1 d . . . . .
C126 C 0.5864(6) 0.48775(17) 0.8029(2) 0.0562(18) Uani 1 1 d . . . . .
H126 H 0.574970 0.487835 0.774988 0.067 Uiso 1 1 calc R . . . .
C1 C 0.1098(5) 0.67033(14) -0.09459(19) 0.0435(14) Uani 1 1 d . . . . .
C59 C 0.2677(5) 0.84257(14) 0.38436(19) 0.0436(13) Uani 1 1 d . . . . .
C100 C 0.5081(5) 0.38196(15) 0.53168(19) 0.0472(15) Uani 1 1 d . . . . .
H100 H 0.557157 0.388502 0.516479 0.057 Uiso 1 1 calc R . . . .
C15 C 0.3289(4) 0.84467(14) -0.32501(18) 0.0419(13) Uani 1 1 d . . . . .
C79 C 0.4603(5) 0.09481(14) 0.22142(19) 0.0445(14) Uani 1 1 d . . . . .
H79 H 0.465455 0.073370 0.214743 0.053 Uiso 1 1 calc R . . . .
C78 C 0.4833(5) 0.10446(14) 0.25960(19) 0.0433(13) Uani 1 1 d . . . . .
C4 C 0.1328(5) 0.75297(14) -0.1324(2) 0.0474(15) Uani 1 1 d . . . . .
H4 H 0.105144 0.772736 -0.128764 0.057 Uiso 1 1 calc R . . . .
C77 C 0.4775(5) 0.13631(14) 0.26885(19) 0.0422(13) Uani 1 1 d . . . . .
H77 H 0.493461 0.143125 0.295016 0.051 Uiso 1 1 calc R . . . .
C101 C 0.5200(5) 0.38158(15) 0.57228(18) 0.0430(13) Uani 1 1 d . . . . .
H101 H 0.575975 0.388185 0.584996 0.052 Uiso 1 1 calc R . . . .
C20 C 0.3543(5) 0.88287(17) -0.44491(19) 0.0492(15) Uani 1 1 d . . . . .
H20 H 0.410009 0.886576 -0.457136 0.059 Uiso 1 1 calc R . . . .
O41 O 0.2713(7) 0.15909(16) 0.8604(3) 0.109(3) Uani 1 1 d . . . . .
C110 C 0.4396(4) 0.34149(14) 0.77255(17) 0.0390(12) Uani 1 1 d . . . . .
C21 C 0.3559(6) 0.8764(2) -0.4046(2) 0.0582(18) Uani 1 1 d . . . . .
H21 H 0.411779 0.876549 -0.389087 0.070 Uiso 1 1 calc R . . . .
O10 O -0.0156(8) 1.0494(2) -0.0357(3) 0.133(2) Uani 1 1 d D . . . .
C56 C 0.2716(5) 0.80992(14) 0.36820(19) 0.0446(14) Uani 1 1 d . . . . .
C3 C 0.1031(5) 0.72717(15) -0.1124(2) 0.0480(15) Uani 1 1 d . . . . .
H3A H 0.053647 0.729297 -0.095669 0.058 Uiso 1 1 calc R . . . .
C22 C 0.2706(5) 0.89064(16) -0.5106(2) 0.0490(15) Uani 1 1 d . . . . .
N17 N 0.6597(5) 0.53096(17) 0.1573(2) 0.0740(19) Uani 1 1 d D U . . .
C76 C 0.4492(4) 0.15766(13) 0.24081(19) 0.0414(13) Uani 1 1 d . . . . .
C99 C 0.4281(5) 0.37322(16) 0.51268(18) 0.0478(15) Uani 1 1 d . . . . .
C64 C 0.3280(6) 0.46441(17) 0.3554(2) 0.0559(17) Uani 1 1 d . . . . .
C52 C 0.3332(5) 0.69573(14) 0.3283(2) 0.0496(16) Uani 1 1 d . . . . .
C14 C 0.3121(4) 0.81374(14) -0.26364(18) 0.0408(13) Uani 1 1 d . . . . .
H14A H 0.323030 0.795386 -0.278397 0.049 Uiso 1 1 calc R . . . .
C122 C 0.5893(5) 0.46188(15) 0.86491(19) 0.0462(14) Uani 1 1 d . . . . .
H122 H 0.577485 0.444020 0.880452 0.055 Uiso 1 1 calc R . . . .
C8 C 0.2904(5) 0.77934(15) -0.2065(2) 0.0472(15) Uani 1 1 d . . . . .
O29 O 0.2125(6) 0.1306(2) -0.0522(2) 0.116(4) Uani 1 1 d . . . . .
C123 C 0.6241(5) 0.48835(15) 0.8830(2) 0.0501(15) Uani 1 1 d . . . . .
H123 H 0.639306 0.488118 0.910618 0.060 Uiso 1 1 calc R . . . .
C113 C 0.3658(6) 0.26386(16) 0.8135(2) 0.0523(16) Uani 1 1 d . . . . .
O11 O 0.3150(4) 0.6045(2) -0.0644(2) 0.094(2) Uani 1 1 d . . . . .
C65 C 0.4019(6) 0.48133(16) 0.3459(2) 0.0551(17) Uani 1 1 d . . . . .
H65 H 0.460920 0.472345 0.349214 0.066 Uiso 1 1 calc R . . . .
C23 C 0.2700(5) 0.89551(16) -0.1936(2) 0.0519(16) Uani 1 1 d . . . . .
C61 C 0.3053(5) 0.52494(15) 0.3265(2) 0.0558(18) Uani 1 1 d . . . . .
C66 C 0.3925(6) 0.51183(17) 0.3312(2) 0.0589(18) Uani 1 1 d . . . . .
H66 H 0.444655 0.523443 0.324627 0.071 Uiso 1 1 calc R . . . .
C44 C 0.1980(6) 0.59393(19) 0.0753(2) 0.0599(19) Uani 1 1 d . . . . .
H44 H 0.222326 0.578154 0.059168 0.072 Uiso 1 1 calc R . . . .
C16 C 0.2755(5) 0.8699(2) -0.3876(2) 0.062(2) Uani 1 1 d . . . . .
C51 C 0.2851(4) 0.61175(14) 0.26150(18) 0.0420(13) Uani 1 1 d . . . . .
H51 H 0.274666 0.592984 0.246998 0.050 Uiso 1 1 calc R . . . .
C24 C 0.2273(6) 0.95029(16) -0.1909(2) 0.0562(17) Uani 1 1 d . . . . .
O26 O 0.4532(7) 0.32645(18) 0.3868(3) 0.1123(19) Uani 1 1 d . . . . .
C39 C 0.1382(5) 0.61582(17) 0.05870(18) 0.0515(16) Uani 1 1 d . . . . .
C9 C 0.2972(4) 0.81186(14) -0.22336(18) 0.0416(13) Uani 1 1 d . . . . .
C109 C 0.4649(4) 0.37126(14) 0.78567(16) 0.0390(12) Uani 1 1 d . . . . .
H109 H 0.471445 0.375451 0.813237 0.047 Uiso 1 1 calc R . . . .
C45 C 0.2414(6) 0.64417(17) 0.2001(2) 0.0544(17) Uani 1 1 d . . . . .
C80 C 0.4297(5) 0.11595(14) 0.19273(18) 0.0432(13) Uani 1 1 d . . . . .
C125 C 0.6180(6) 0.51418(18) 0.8221(2) 0.0599(19) Uani 1 1 d . . . . .
H125 H 0.626720 0.532513 0.807007 0.072 Uiso 1 1 calc R . . . .
C96 C 0.5911(7) 0.03578(18) 0.3492(3) 0.070(2) Uani 1 1 d . . . . .
H96 H 0.584862 0.056060 0.360042 0.084 Uiso 1 1 calc R . . . .
C42 C 0.1884(5) 0.61830(17) 0.13888(19) 0.0510(16) Uani 1 1 d . . . . .
C67 C 0.3346(6) 0.43169(18) 0.3686(2) 0.0574(18) Uani 1 1 d . . . . .
C38 C 0.1123(6) 0.61516(17) 0.01470(18) 0.0520(17) Uani 1 1 d . . . . .
C40 C 0.1011(6) 0.63779(18) 0.0826(2) 0.0556(18) Uani 1 1 d . . . . .
H40 H 0.057008 0.651980 0.071599 0.067 Uiso 1 1 calc R . . . .
O46 O -0.0031(5) 0.5210(2) 0.2924(2) 0.0942(17) Uani 1 1 d D U . . .
C127 C 0.6745(5) 0.54423(18) 0.8815(3) 0.0590(18) Uani 1 1 d . . . . .
C94 C 0.6349(4) -0.01890(16) 0.3584(2) 0.0523(17) Uani 1 1 d . . . . .
C92 C 0.5916(5) 0.00179(16) 0.2943(2) 0.0528(16) Uani 1 1 d . . . . .
H92 H 0.582451 -0.001320 0.266541 0.063 Uiso 1 1 calc R . . . .
N16 N 0.1592(5) 0.50593(16) 0.1964(2) 0.0730(19) Uani 1 1 d D U . . .
C103 C 0.3669(6) 0.3629(2) 0.5762(2) 0.068(2) Uani 1 1 d . . . . .
H103 H 0.317591 0.356710 0.591563 0.081 Uiso 1 1 calc R . . . .
C75 C 0.4366(5) 0.19208(14) 0.2492(2) 0.0454(14) Uani 1 1 d . . . . .
C118 C 0.3111(7) 0.26794(18) 0.8438(3) 0.068(2) Uani 1 1 d . . . . .
H118 H 0.300397 0.288386 0.853351 0.081 Uiso 1 1 calc R . . . .
C41 C 0.1270(6) 0.63965(19) 0.1227(2) 0.0594(19) Uani 1 1 d . . . . .
H41 H 0.102641 0.655459 0.138775 0.071 Uiso 1 1 calc R . . . .
C83 C 0.3417(10) 0.1179(3) 0.0860(3) 0.111(3) Uani 1 1 d . . . . .
C98 C 0.4145(6) 0.37345(17) 0.46847(19) 0.0521(16) Uani 1 1 d . . . . .
C117 C 0.2705(6) 0.24260(19) 0.8610(3) 0.066(2) Uani 1 1 d . . . . .
H117 H 0.230951 0.246232 0.881843 0.079 Uiso 1 1 calc R . . . .
C72 C 0.4585(8) 0.2325(2) 0.2999(4) 0.097(2) Uani 1 1 d . . . . .
C43 C 0.2228(6) 0.59499(19) 0.1158(2) 0.061(2) Uani 1 1 d . . . . .
H43 H 0.263112 0.579769 0.127304 0.074 Uiso 1 1 calc R . . . .
C6 C 0.2452(6) 0.72106(17) -0.1618(3) 0.064(2) Uani 1 1 d . . . . .
H6A H 0.294664 0.718793 -0.178491 0.077 Uiso 1 1 calc R . . . .
C7 C 0.2136(6) 0.69562(17) -0.1410(3) 0.063(2) Uani 1 1 d . . . . .
H7A H 0.241220 0.675785 -0.144126 0.076 Uiso 1 1 calc R . . . .
C93 C 0.6214(5) -0.02271(17) 0.3181(2) 0.0548(17) Uani 1 1 d . . . . .
H93 H 0.632776 -0.042439 0.306498 0.066 Uiso 1 1 calc R . . . .
C55 C 0.1977(5) 0.79826(16) 0.3451(3) 0.063(2) Uani 1 1 d . . . . .
H55 H 0.145722 0.811051 0.339520 0.076 Uiso 1 1 calc R . . . .
C86 C 0.2568(6) 0.1107(2) 0.0102(2) 0.063(2) Uani 1 1 d . . . . .
C116 C 0.2845(7) 0.2137(2) 0.8498(3) 0.069(2) Uani 1 1 d . . . . .
C82 C 0.3976(5) 0.10319(15) 0.1529(2) 0.0486(15) Uani 1 1 d . . . . .
C95 C 0.6181(7) 0.01010(18) 0.3743(3) 0.068(2) Uani 1 1 d . . . . .
H95 H 0.624395 0.013050 0.402168 0.082 Uiso 1 1 calc R . . . .
C18 C 0.1920(5) 0.8783(2) -0.4494(2) 0.066(2) Uani 1 1 d . . . . .
H18 H 0.135596 0.879418 -0.464457 0.079 Uiso 1 1 calc R . . . .
C54 C 0.1996(6) 0.76884(17) 0.3305(3) 0.071(3) Uani 1 1 d . . . . .
H54 H 0.148340 0.760941 0.315318 0.085 Uiso 1 1 calc R . . . .
C71 C 0.5176(6) 0.24282(17) 0.3294(2) 0.0610(19) Uani 1 1 d . . . . .
H71 H 0.569290 0.230525 0.337231 0.073 Uiso 1 1 calc R . . . .
C104 C 0.3569(6) 0.3634(3) 0.5352(2) 0.073(3) Uani 1 1 d . . . . .
H104 H 0.300919 0.356908 0.522413 0.087 Uiso 1 1 calc R . . . .
C70 C 0.5035(6) 0.27102(19) 0.3483(3) 0.067(2) Uani 1 1 d . . . . .
H70 H 0.543450 0.276991 0.369989 0.081 Uiso 1 1 calc R . . . .
C29 C 0.1729(7) 0.9506(2) -0.1593(3) 0.073(2) Uani 1 1 d . . . . .
H29 H 0.149016 0.931728 -0.149402 0.087 Uiso 1 1 calc R . . . .
C87 C 0.2490(7) 0.08843(19) 0.0393(3) 0.068(2) Uani 1 1 d . . . . .
H87 H 0.212804 0.070433 0.033622 0.082 Uiso 1 1 calc R . . . .
C97 C 0.6589(5) -0.0456(2) 0.3848(3) 0.064(2) Uani 1 1 d . . . . .
C17 C 0.1932(6) 0.8709(3) -0.4094(3) 0.082(3) Uani 1 1 d . . . . .
H17 H 0.137906 0.866516 -0.397214 0.098 Uiso 1 1 calc R . . . .
C28 C 0.1534(7) 0.9785(2) -0.1420(3) 0.074(2) Uani 1 1 d . . . . .
H28 H 0.111128 0.978715 -0.121783 0.088 Uiso 1 1 calc R . . . .
C136 C 0.6836(7) 0.5392(3) 0.1946(2) 0.079(2) Uani 1 1 d D U . . .
H136 H 0.681312 0.523718 0.214654 0.095 Uiso 1 1 calc R . . . .
C88 C 0.2917(7) 0.0915(2) 0.0760(2) 0.071(2) Uani 1 1 d . . . . .
H88 H 0.286934 0.075201 0.094900 0.085 Uiso 1 1 calc R . . . .
C37 C -0.0405(6) 0.5779(2) -0.1048(3) 0.084(3) Uani 1 1 d . . . . .
H37 H -0.003597 0.563148 -0.117482 0.101 Uiso 1 1 calc R . . . .
C27 C 0.1905(7) 1.0052(2) -0.1522(3) 0.074(2) Uani 1 1 d . . . . .
C89 C 0.2072(7) 0.1076(3) -0.0294(3) 0.071(2) Uani 1 1 d . . . . .
O25 O 0.3515(7) 0.33712(19) 0.3422(3) 0.1123(19) Uani 1 1 d . . . . .
C119 C 0.2397(8) 0.1861(2) 0.8695(3) 0.073(2) Uani 1 1 d . . . . .
C114 C 0.3788(10) 0.2338(2) 0.8006(4) 0.111(5) Uani 1 1 d . . . . .
H114 H 0.413326 0.230425 0.778008 0.133 Uiso 1 1 calc R . . . .
C63 C 0.2421(6) 0.4776(2) 0.3495(4) 0.084(3) Uani 1 1 d . . . . .
H63 H 0.189788 0.465636 0.354858 0.101 Uiso 1 1 calc R . . . .
O8 O 0.2246(7) 1.0577(2) -0.1344(4) 0.161(5) Uani 1 1 d . . . B 1
C25 C 0.2620(8) 0.9778(2) -0.2051(4) 0.095(4) Uani 1 1 d . . . . .
H25 H 0.295267 0.978176 -0.228403 0.114 Uiso 1 1 calc R . . . .
C69 C 0.4342(8) 0.2902(2) 0.3364(3) 0.085(3) Uani 1 1 d . . . . .
C62 C 0.2314(7) 0.5078(2) 0.3361(4) 0.091(4) Uani 1 1 d . . . . .
H62 H 0.172167 0.516694 0.333504 0.109 Uiso 1 1 calc R . . . .
C30 C 0.1724(8) 1.0360(2) -0.1320(4) 0.087(3) Uani 1 1 d . . . . .
O45 O 0.3852(13) 0.0984(5) 0.8966(6) 0.216(7) Uani 1 1 d . U . . .
C133 C 0.1739(8) 0.53573(18) 0.1866(4) 0.091(3) Uani 1 1 d D U . . .
H133 H 0.165411 0.542304 0.159899 0.110 Uiso 1 1 calc R . . . .
C26 C 0.2463(9) 1.0046(2) -0.1841(4) 0.107(4) Uani 1 1 d . . . . .
H26 H 0.274824 1.023400 -0.191642 0.128 Uiso 1 1 calc R . . . .
C68 C 0.4147(11) 0.3194(3) 0.3568(4) 0.1123(19) Uani 1 1 d . . . . .
C134 C 0.6299(9) 0.49925(19) 0.1491(4) 0.106(4) Uani 1 1 d D U . . .
H13A H 0.665015 0.490525 0.127863 0.159 Uiso 1 1 calc GR . . . .
H13B H 0.564936 0.499270 0.140759 0.159 Uiso 1 1 calc GR . . . .
H13C H 0.639650 0.486528 0.172968 0.159 Uiso 1 1 calc GR . . . .
C31 C 0.0330(9) 1.0407(3) -0.0070(3) 0.133(2) Uani 1 1 d D . . . .
H31 H 0.095905 1.037341 -0.010847 0.160 Uiso 1 1 calc R . . . .
C115 C 0.3435(10) 0.2087(2) 0.8193(4) 0.102(4) Uani 1 1 d . . . . .
H115 H 0.358678 0.188124 0.811738 0.122 Uiso 1 1 calc R . . . .
C73 C 0.3840(8) 0.2506(2) 0.2887(4) 0.097(2) Uani 1 1 d . . . . .
H73 H 0.341420 0.243488 0.268496 0.116 Uiso 1 1 calc R . . . .
O24 O 0.1848(11) 0.3474(4) 0.3898(5) 0.216(8) Uani 1 1 d . . . . .
C131 C 0.1282(10) 0.4831(3) 0.1671(4) 0.116(4) Uani 1 1 d D U . . .
H13M H 0.107171 0.493758 0.142739 0.173 Uiso 1 1 calc GR . . . .
H13N H 0.077882 0.470953 0.177276 0.173 Uiso 1 1 calc GR . . . .
H13O H 0.178612 0.469013 0.161632 0.173 Uiso 1 1 calc GR . . . .
C135 C 0.6632(10) 0.5526(3) 0.1246(3) 0.118(4) Uani 1 1 d D U . . .
H13D H 0.601172 0.557115 0.113978 0.176 Uiso 1 1 calc GR . . . .
H13E H 0.698499 0.543421 0.103751 0.176 Uiso 1 1 calc GR . . . .
H13F H 0.692438 0.572077 0.133821 0.176 Uiso 1 1 calc GR . . . .
C85 C 0.3082(10) 0.1367(3) 0.0196(3) 0.111(3) Uani 1 1 d . . . . .
H85 H 0.315898 0.152601 0.000482 0.133 Uiso 1 1 calc R . . . .
C84 C 0.3484(10) 0.1395(3) 0.0571(3) 0.111(3) Uani 1 1 d . . . . .
H84 H 0.383247 0.157694 0.063112 0.133 Uiso 1 1 calc R . . . .
C74 C 0.3709(8) 0.2797(2) 0.3073(4) 0.097(2) Uani 1 1 d . . . . .
H74 H 0.318995 0.292024 0.299868 0.116 Uiso 1 1 calc R . . . .
C33 C 0.0613(10) 1.0247(3) 0.0623(4) 0.133(2) Uani 1 1 d D . . . .
H33A H 0.039343 1.004346 0.071111 0.200 Uiso 1 1 calc GR . . . .
H33B H 0.059776 1.039689 0.084070 0.200 Uiso 1 1 calc GR . . . .
H33C H 0.124049 1.022523 0.054156 0.200 Uiso 1 1 calc GR . . . .
C132 C 0.1765(14) 0.4948(5) 0.2366(3) 0.155(7) Uani 1 1 d D U . . .
H13P H 0.242391 0.492939 0.242296 0.233 Uiso 1 1 calc GR . . . .
H13Q H 0.147661 0.474402 0.239534 0.233 Uiso 1 1 calc GR . . . .
H13R H 0.151137 0.509677 0.255092 0.233 Uiso 1 1 calc GR . . . .
N15 N -0.0171(13) 0.4854(3) 0.3402(4) 0.0942(17) Uani 0.5 1 d D U P . .
C130 C -0.0169(16) 0.5149(4) 0.3270(3) 0.0942(17) Uani 0.5 1 d D U P . .
H130 H -0.027605 0.531464 0.344848 0.113 Uiso 0.5 1 calc R . P . .
C128 C -0.0121(17) 0.4579(4) 0.3153(6) 0.0942(17) Uani 0.5 1 d D U P . .
H12B H -0.068956 0.455781 0.299044 0.141 Uiso 0.5 1 calc GR . P . .
H12C H -0.002930 0.439382 0.332000 0.141 Uiso 0.5 1 calc GR . P . .
H12D H 0.039143 0.460092 0.298123 0.141 Uiso 0.5 1 calc GR . P . .
N20 N 0.577(2) 0.3284(8) 0.2507(9) 0.110(4) Uani 0.35 1 d . . P . .
C140 C 0.513(2) 0.3067(10) 0.2345(11) 0.110(4) Uani 0.35 1 d D . P . .
C141 C 0.661(2) 0.3203(10) 0.2678(11) 0.110(4) Uani 0.35 1 d D . P . .
H14H H 0.653101 0.305728 0.289654 0.165 Uiso 0.35 1 calc GR . P . .
H14I H 0.692702 0.339051 0.277861 0.165 Uiso 0.35 1 calc GR . P . .
H14J H 0.697622 0.310266 0.247924 0.165 Uiso 0.35 1 calc GR . P . .
C147 C 0.5053(14) 0.3687(6) 0.2017(7) 0.110(4) Uani 0.35 1 d . . P . .
H147 H 0.447372 0.361583 0.209116 0.132 Uiso 0.35 1 calc R . P . .
C142 C 0.5841(18) 0.3535(5) 0.2157(7) 0.110(4) Uani 0.35 1 d G . P . .
C143 C 0.6688(15) 0.3639(6) 0.2048(7) 0.110(4) Uani 0.35 1 d G . P . .
H143 H 0.722716 0.353514 0.214348 0.132 Uiso 0.35 1 calc R . P . .
C144 C 0.6746(14) 0.3896(6) 0.1800(7) 0.110(4) Uani 0.35 1 d G . P . .
H144 H 0.732507 0.396736 0.172531 0.132 Uiso 0.35 1 calc R . P . .
C145 C 0.5958(18) 0.4048(5) 0.1660(7) 0.110(4) Uani 0.35 1 d G . P . .
H145 H 0.599732 0.422382 0.149006 0.132 Uiso 0.35 1 calc R . P . .
C146 C 0.5111(14) 0.3944(6) 0.1768(7) 0.110(4) Uani 0.35 1 d G . P . .
H146 H 0.457164 0.404806 0.167299 0.132 Uiso 0.35 1 calc R . P . .
C129 C -0.0356(17) 0.4836(6) 0.3817(5) 0.0942(17) Uani 0.5 1 d D U P . .
H12E H 0.022171 0.482996 0.397659 0.141 Uiso 0.5 1 calc GR . P . .
H12F H -0.070505 0.464577 0.386561 0.141 Uiso 0.5 1 calc GR . P . .
H12G H -0.070842 0.501875 0.389122 0.141 Uiso 0.5 1 calc GR . P . .
C139 C 0.4224(10) 0.6348(3) 0.1188(5) 0.1206(19) Uani 1 1 d D . . . .
H139 H 0.403260 0.645021 0.141859 0.145 Uiso 1 1 calc R . . . .
N18 N 0.3992(8) 0.6482(3) 0.0851(3) 0.1206(19) Uani 1 1 d D . . . .
C137 C 0.4120(11) 0.6277(3) 0.0518(4) 0.1206(19) Uani 1 1 d D . . . .
H13G H 0.467695 0.615452 0.056730 0.181 Uiso 1 1 calc GR . . . .
H13H H 0.417268 0.640267 0.027769 0.181 Uiso 1 1 calc GR . . . .
H13I H 0.359570 0.613654 0.048220 0.181 Uiso 1 1 calc GR . . . .
C138 C 0.3340(9) 0.6737(3) 0.0838(4) 0.1206(19) Uani 1 1 d D . . . .
H13J H 0.283109 0.668478 0.100217 0.181 Uiso 1 1 calc GR . . . .
H13K H 0.310907 0.677082 0.056471 0.181 Uiso 1 1 calc GR . . . .
H13L H 0.363914 0.692744 0.093978 0.181 Uiso 1 1 calc GR . . . .
C148 C 0.105(4) 0.7085(11) 0.545(2) 0.134(8) Uani 0.2 1 d D U P . .
H14B H 0.060208 0.697392 0.527343 0.090 Uiso 0.2 1 calc GR . P . .
H14C H 0.120443 0.695853 0.568135 0.090 Uiso 0.2 1 calc GR . P . .
H14D H 0.160167 0.712367 0.530315 0.090 Uiso 0.2 1 calc GR . P . .
C155 C 0.118(4) 0.7417(9) 0.4862(11) 0.136(7) Uani 0.2 1 d D U P . .
H155 H 0.120143 0.719663 0.483282 0.164 Uiso 0.2 1 calc R . P . .
C150 C 0.091(4) 0.7548(7) 0.5213(11) 0.136(7) Uani 0.2 1 d DG U P . .
C151 C 0.088(4) 0.7870(7) 0.5256(12) 0.136(7) Uani 0.2 1 d DG U P . .
H151 H 0.069958 0.795922 0.549535 0.163 Uiso 0.2 1 calc R . P . .
C152 C 0.113(4) 0.8062(8) 0.4948(15) 0.136(7) Uani 0.2 1 d G U P . .
H152 H 0.111013 0.828241 0.497692 0.163 Uiso 0.2 1 calc R . P . .
C153 C 0.140(4) 0.7932(12) 0.4597(13) 0.136(7) Uani 0.2 1 d G U P . .
H153 H 0.156634 0.806272 0.438643 0.164 Uiso 0.2 1 calc R . P . .
C154 C 0.143(4) 0.7609(12) 0.4554(10) 0.137(7) Uani 0.2 1 d G U P . .
H154 H 0.161199 0.751983 0.431438 0.164 Uiso 0.2 1 calc R . P . .
N19 N 0.067(2) 0.7381(8) 0.5565(10) 0.136(7) Uani 0.2 1 d D U P . .
C149 C -0.031(3) 0.7434(17) 0.551(3) 0.138(8) Uani 0.2 1 d D U P . .
H14E H -0.042039 0.762159 0.535361 0.108 Uiso 0.2 1 calc GR . P . .
H14F H -0.056132 0.746116 0.577284 0.108 Uiso 0.2 1 calc GR . P . .
H14G H -0.059578 0.725366 0.537921 0.108 Uiso 0.2 1 calc GR . P . .
C32 C -0.0899(9) 1.0411(3) 0.0393(4) 0.133(2) Uani 1 1 d D . . . .
H32A H -0.114668 1.059005 0.024349 0.200 Uiso 1 1 calc GR . . . .
H32B H -0.091164 1.045400 0.067738 0.200 Uiso 1 1 calc GR . . . .
H32C H -0.126779 1.022537 0.032846 0.200 Uiso 1 1 calc GR . . . .
N4 N 0.0034(8) 1.0356(3) 0.0291(3) 0.133(2) Uani 1 1 d D . . . .
N5 N -0.1021(7) 0.7083(2) 0.0385(3) 0.129(2) Uani 1 1 d D . . . .
C34 C -0.0700(8) 0.6929(3) 0.0078(3) 0.129(2) Uani 1 1 d D . . . .
H34 H -0.007487 0.695409 0.002618 0.155 Uiso 1 1 calc R . . . .
C35 C -0.0454(8) 0.7245(3) 0.0685(4) 0.129(2) Uani 1 1 d D . . . .
H35A H 0.018907 0.721722 0.062974 0.194 Uiso 1 1 calc GR . . . .
H35B H -0.056429 0.715795 0.094570 0.194 Uiso 1 1 calc GR . . . .
H35C H -0.060537 0.746736 0.068046 0.194 Uiso 1 1 calc GR . . . .
O14 O -0.1168(7) 0.6756(2) -0.0139(3) 0.129(2) Uani 1 1 d D . . . .
C36 C -0.1941(7) 0.7030(3) 0.0505(5) 0.129(2) Uani 1 1 d D . . . .
H36A H -0.232442 0.720975 0.042769 0.194 Uiso 1 1 calc GR . . . .
H36B H -0.193238 0.700325 0.079238 0.194 Uiso 1 1 calc GR . . . .
H36C H -0.218929 0.684175 0.037483 0.194 Uiso 1 1 calc GR . . . .
O43 O 0.0691(8) 0.1861(2) 0.9733(3) 0.136(4) Uani 1 1 d . . . C 1
Cd7B Cd 0.2132(3) 0.11193(7) 0.84261(13) 0.0918(14) Uani 0.2 1 d . . P A 2

loop_
_atom_site_aniso_label
_atom_site_aniso_U_11
_atom_site_aniso_U_22
_atom_site_aniso_U_33
_atom_site_aniso_U_23
_atom_site_aniso_U_13
_atom_site_aniso_U_12
Cd2 0.0403(2) 0.02815(18) 0.03123(19) -0.00059(13) 0.00063(15) -0.00395(14)
Cd1 0.0477(2) 0.02730(19) 0.0356(2) -0.00250(14) -0.00114(16) -0.00059(15)
Cd3 0.0472(2) 0.0293(2) 0.0390(2) -0.00400(15) -0.00254(17) -0.00862(15)
Cd4 0.0698(3) 0.0317(2) 0.0370(2) -0.00212(16) 0.00213(19) -0.00498(18)
Cd6 0.0757(3) 0.0372(2) 0.0393(2) -0.00344(17) 0.0082(2) -0.0153(2)
Cd5 0.1124(5) 0.0348(2) 0.0441(3) -0.00307(19) -0.0128(3) 0.0114(3)
Cd7A 0.0805(5) 0.0412(3) 0.0756(5) -0.0029(3) 0.0183(4) -0.0103(3)
O4 0.050(2) 0.042(2) 0.0315(19) -0.0013(16) 0.0014(17) 0.0057(18)
O6 0.052(2) 0.036(2) 0.037(2) 0.0004(16) 0.0153(18) 0.0159(18)
O36 0.060(3) 0.034(2) 0.036(2) -0.0098(16) 0.0105(18) -0.0143(18)
O2 0.051(2) 0.037(2) 0.054(3) 0.0115(19) 0.011(2) -0.0096(18)
O40 0.100(4) 0.039(2) 0.035(2) -0.0016(18) 0.013(2) -0.014(2)
O12 0.043(2) 0.038(2) 0.048(2) -0.0136(18) 0.0046(18) -0.0073(17)
O1 0.067(3) 0.030(2) 0.073(3) 0.018(2) 0.013(3) 0.003(2)
O44 0.073(3) 0.038(2) 0.034(2) -0.0025(17) 0.010(2) -0.007(2)
O20 0.062(3) 0.044(2) 0.061(3) -0.017(2) -0.022(2) 0.002(2)
N13 0.054(3) 0.027(2) 0.039(3) -0.0020(19) 0.002(2) -0.008(2)
O21 0.064(3) 0.035(2) 0.033(2) 0.0048(16) -0.0102(19) -0.0082(19)
O16 0.064(3) 0.072(3) 0.032(2) 0.001(2) -0.017(2) -0.002(3)
N12 0.050(3) 0.034(2) 0.025(2) -0.0010(18) 0.0039(19) -0.010(2)
O35 0.079(3) 0.036(2) 0.035(2) 0.0007(17) 0.009(2) 0.002(2)
O23 0.074(3) 0.039(2) 0.068(3) 0.010(2) -0.017(3) 0.013(2)
O19 0.061(3) 0.029(2) 0.078(3) -0.003(2) -0.018(3) 0.009(2)
N1 0.061(3) 0.031(2) 0.050(3) 0.010(2) 0.022(3) 0.009(2)
N11 0.057(3) 0.031(2) 0.040(3) 0.002(2) -0.002(2) -0.001(2)
O15 0.102(4) 0.065(3) 0.032(2) -0.006(2) -0.003(2) 0.014(3)
N7 0.055(3) 0.031(2) 0.053(3) -0.012(2) -0.026(2) 0.004(2)
O5 0.061(3) 0.074(3) 0.048(3) 0.020(2) 0.007(2) 0.017(3)
O27 0.068(3) 0.030(2) 0.079(3) -0.003(2) -0.037(3) 0.006(2)
O39 0.113(5) 0.057(3) 0.055(3) -0.021(3) 0.012(3) -0.045(3)
N8 0.067(4) 0.028(3) 0.072(4) -0.001(2) -0.031(3) 0.000(2)
N14 0.079(4) 0.029(2) 0.041(3) -0.003(2) 0.018(3) -0.013(2)
O33 0.070(3) 0.047(3) 0.078(4) 0.025(3) 0.011(3) 0.011(2)
O30 0.089(4) 0.083(4) 0.044(3) -0.004(3) -0.021(3) 0.013(3)
O3 0.091(4) 0.040(3) 0.075(4) 0.016(2) 0.046(3) 0.017(3)
N3 0.075(4) 0.034(3) 0.047(3) 0.000(2) 0.021(3) 0.000(3)
O48 0.068(2) 0.062(2) 0.065(2) -0.0062(16) 0.0073(16) -0.0045(16)
O49 0.130(5) 0.117(4) 0.113(4) 0.034(3) -0.009(3) -0.012(3)
O28 0.116(5) 0.035(2) 0.051(3) -0.004(2) -0.029(3) -0.005(3)
O38 0.087(4) 0.041(3) 0.100(5) -0.017(3) -0.027(3) -0.018(3)
O37 0.145(6) 0.037(3) 0.043(3) 0.003(2) -0.004(3) -0.034(3)
O13 0.047(3) 0.094(5) 0.102(5) -0.061(4) 0.002(3) -0.004(3)
O34 0.077(4) 0.096(5) 0.040(3) 0.006(3) -0.004(3) -0.003(3)
C107 0.051(3) 0.027(3) 0.036(3) 0.000(2) 0.009(2) -0.008(2)
N6 0.080(4) 0.049(3) 0.029(2) -0.001(2) -0.007(2) 0.018(3)
C108 0.048(3) 0.032(3) 0.035(3) -0.005(2) 0.010(2) -0.007(2)
O9 0.094(5) 0.059(3) 0.092(5) -0.036(3) 0.003(4) 0.008(3)
C12 0.057(4) 0.038(3) 0.048(3) 0.013(3) 0.017(3) 0.007(3)
C106 0.048(3) 0.027(3) 0.031(3) -0.003(2) 0.012(2) -0.009(2)
C102 0.056(4) 0.036(3) 0.037(3) 0.002(2) 0.013(3) -0.006(3)
C112 0.063(4) 0.031(3) 0.039(3) 0.000(2) 0.010(3) -0.007(3)
N9 0.050(3) 0.035(3) 0.060(3) -0.011(2) -0.013(3) 0.010(2)
O7 0.151(6) 0.058(3) 0.042(3) -0.002(2) 0.021(3) 0.022(4)
O18 0.102(5) 0.039(3) 0.112(5) -0.024(3) -0.076(4) 0.021(3)
C121 0.045(3) 0.032(3) 0.043(3) -0.005(2) 0.005(2) -0.004(2)
C105 0.052(3) 0.034(3) 0.030(3) 0.001(2) 0.009(2) 0.000(2)
C11 0.056(4) 0.033(3) 0.047(3) 0.001(2) 0.019(3) -0.002(3)
O32 0.111(5) 0.048(3) 0.077(4) 0.021(3) -0.015(4) -0.006(3)
O47 0.075(2) 0.068(2) 0.076(2) -0.0084(17) -0.0042(17) -0.0008(17)
C53 0.055(4) 0.029(3) 0.046(3) -0.004(2) -0.015(3) 0.004(2)
N2 0.070(4) 0.107(6) 0.040(3) 0.033(3) 0.029(3) 0.046(4)
C5 0.058(4) 0.033(3) 0.049(3) 0.013(3) 0.014(3) 0.004(3)
C60 0.045(3) 0.035(3) 0.039(3) -0.005(2) -0.006(2) 0.001(2)
C13 0.053(3) 0.039(3) 0.032(3) 0.008(2) 0.010(2) 0.012(3)
C120 0.067(4) 0.031(3) 0.038(3) -0.002(2) 0.008(3) -0.013(3)
O42 0.088(4) 0.069(4) 0.076(4) 0.026(3) 0.015(3) -0.027(3)
C111 0.056(3) 0.020(2) 0.033(3) -0.003(2) 0.005(2) -0.006(2)
C58 0.048(3) 0.035(3) 0.049(3) -0.009(3) -0.016(3) 0.006(2)
C91 0.054(4) 0.040(3) 0.054(4) 0.011(3) 0.004(3) -0.003(3)
O31 0.225(10) 0.049(3) 0.050(3) -0.009(3) -0.050(5) 0.037(4)
O17 0.204(9) 0.049(3) 0.056(3) 0.009(3) -0.044(5) 0.003(4)
C47 0.063(4) 0.030(3) 0.044(3) 0.000(2) -0.010(3) 0.005(3)
C10 0.055(4) 0.040(3) 0.042(3) 0.011(3) 0.017(3) 0.004(3)
N10 0.102(5) 0.040(3) 0.042(3) 0.002(2) -0.017(3) -0.013(3)
C19 0.056(4) 0.050(4) 0.044(3) 0.011(3) 0.016(3) 0.020(3)
C49 0.043(3) 0.040(3) 0.037(3) -0.004(2) -0.009(2) -0.003(2)
C90 0.080(5) 0.032(3) 0.039(3) 0.004(2) -0.006(3) -0.001(3)
C50 0.046(3) 0.036(3) 0.033(3) -0.001(2) -0.006(2) 0.005(2)
C81 0.051(3) 0.029(3) 0.047(3) 0.003(2) -0.010(3) 0.001(2)
O22 0.085(4) 0.042(3) 0.153(7) 0.033(4) -0.035(4) -0.001(3)
C57 0.043(3) 0.033(3) 0.047(3) -0.010(2) -0.013(3) 0.004(2)
C124 0.049(3) 0.041(3) 0.055(4) -0.018(3) 0.003(3) -0.010(3)
C2 0.053(4) 0.037(3) 0.049(3) 0.011(3) 0.011(3) 0.001(3)
C46 0.059(4) 0.034(3) 0.035(3) -0.006(2) -0.008(3) 0.005(3)
C48 0.051(3) 0.032(3) 0.044(3) -0.001(2) -0.012(3) 0.003(2)
C126 0.075(5) 0.045(4) 0.047(4) -0.002(3) 0.000(3) -0.022(3)
C1 0.059(4) 0.028(3) 0.043(3) 0.008(2) 0.003(3) -0.012(3)
C59 0.054(4) 0.031(3) 0.045(3) 0.003(2) -0.003(3) -0.002(3)
C100 0.065(4) 0.040(3) 0.038(3) 0.001(2) 0.014(3) -0.005(3)
C15 0.049(3) 0.037(3) 0.041(3) 0.009(2) 0.013(3) 0.008(3)
C79 0.060(4) 0.029(3) 0.044(3) -0.003(2) -0.005(3) -0.002(3)
C78 0.061(4) 0.027(3) 0.040(3) 0.000(2) -0.005(3) -0.002(3)
C4 0.061(4) 0.030(3) 0.054(4) 0.010(3) 0.025(3) 0.007(3)
C77 0.054(3) 0.032(3) 0.040(3) -0.005(2) -0.010(3) 0.002(2)
C101 0.053(3) 0.040(3) 0.037(3) 0.000(2) 0.004(3) -0.009(3)
C20 0.052(4) 0.060(4) 0.038(3) 0.002(3) 0.017(3) 0.008(3)
O41 0.151(7) 0.046(4) 0.134(7) 0.016(4) 0.050(6) -0.027(4)
C110 0.052(3) 0.034(3) 0.032(3) 0.001(2) 0.008(2) -0.008(2)
C21 0.066(4) 0.071(5) 0.039(3) 0.009(3) 0.015(3) 0.020(4)
O10 0.205(7) 0.088(3) 0.109(4) 0.028(3) 0.027(4) -0.030(4)
C56 0.057(4) 0.031(3) 0.044(3) -0.002(2) -0.015(3) 0.003(3)
C3 0.056(4) 0.038(3) 0.051(4) 0.008(3) 0.020(3) 0.003(3)
C22 0.065(4) 0.040(3) 0.042(3) 0.005(3) 0.011(3) 0.018(3)
N17 0.073(2) 0.074(2) 0.075(2) -0.0018(10) 0.0039(10) 0.0007(10)
C76 0.049(3) 0.029(3) 0.046(3) -0.004(2) -0.010(3) -0.002(2)
C99 0.064(4) 0.050(4) 0.030(3) 0.003(3) 0.005(3) -0.003(3)
C64 0.068(5) 0.040(3) 0.057(4) 0.002(3) -0.016(3) 0.004(3)
C52 0.065(4) 0.029(3) 0.052(4) -0.006(3) -0.021(3) 0.006(3)
C14 0.046(3) 0.035(3) 0.042(3) 0.007(2) 0.012(2) 0.009(2)
C122 0.060(4) 0.037(3) 0.042(3) -0.009(3) 0.002(3) -0.006(3)
C8 0.057(4) 0.037(3) 0.049(3) 0.013(3) 0.020(3) 0.009(3)
O29 0.106(6) 0.155(8) 0.083(5) 0.068(5) -0.041(4) -0.063(5)
C123 0.056(4) 0.038(3) 0.055(4) -0.010(3) -0.008(3) -0.004(3)
C113 0.074(5) 0.040(3) 0.044(3) 0.008(3) 0.011(3) -0.008(3)
O11 0.057(4) 0.119(6) 0.103(5) -0.004(4) -0.027(3) 0.008(4)
C65 0.068(4) 0.040(3) 0.057(4) 0.007(3) -0.004(3) 0.017(3)
C23 0.065(4) 0.042(3) 0.051(4) 0.002(3) 0.020(3) 0.000(3)
C61 0.068(4) 0.029(3) 0.066(4) 0.001(3) -0.029(4) 0.005(3)
C66 0.066(4) 0.042(4) 0.068(5) 0.014(3) -0.006(4) 0.010(3)
C44 0.086(5) 0.061(4) 0.032(3) -0.005(3) -0.002(3) 0.018(4)
C16 0.061(4) 0.080(5) 0.046(4) 0.027(4) 0.016(3) 0.033(4)
C51 0.050(3) 0.036(3) 0.039(3) -0.007(2) -0.013(3) -0.001(2)
C24 0.072(5) 0.036(3) 0.062(4) -0.003(3) 0.023(4) -0.004(3)
O26 0.138(5) 0.072(3) 0.125(4) -0.052(3) -0.011(4) 0.019(3)
C39 0.071(4) 0.055(4) 0.028(3) -0.001(3) -0.002(3) 0.005(3)
C9 0.048(3) 0.036(3) 0.043(3) 0.010(2) 0.017(3) 0.007(2)
C109 0.055(3) 0.035(3) 0.028(3) -0.004(2) 0.007(2) -0.013(2)
C45 0.079(5) 0.046(4) 0.037(3) 0.002(3) -0.007(3) 0.005(3)
C80 0.059(4) 0.032(3) 0.037(3) -0.002(2) -0.007(3) -0.004(3)
C125 0.071(5) 0.043(4) 0.066(5) 0.003(3) -0.005(4) -0.018(3)
C96 0.098(6) 0.040(4) 0.067(5) -0.010(3) -0.039(5) 0.017(4)
C42 0.063(4) 0.055(4) 0.034(3) -0.003(3) -0.006(3) 0.012(3)
C67 0.073(5) 0.045(4) 0.052(4) 0.001(3) -0.018(3) 0.010(3)
C38 0.083(5) 0.048(4) 0.025(3) -0.001(3) 0.003(3) -0.003(3)
C40 0.070(5) 0.060(4) 0.036(3) 0.006(3) -0.009(3) 0.019(3)
O46 0.0944(18) 0.0941(18) 0.0941(18) 0.0009(6) 0.0042(6) -0.0009(6)
C127 0.053(4) 0.049(4) 0.076(5) -0.015(4) 0.005(4) -0.008(3)
C94 0.041(3) 0.040(3) 0.075(5) 0.021(3) -0.004(3) -0.002(3)
C92 0.060(4) 0.039(3) 0.059(4) 0.006(3) 0.004(3) -0.002(3)
N16 0.073(2) 0.072(2) 0.074(2) -0.0018(10) 0.0042(10) -0.0005(10)
C103 0.063(5) 0.106(7) 0.034(3) 0.006(4) 0.005(3) -0.021(4)
C75 0.052(3) 0.026(3) 0.056(4) -0.003(2) -0.016(3) 0.004(2)
C118 0.099(6) 0.037(4) 0.070(5) 0.007(3) 0.029(5) -0.008(4)
C41 0.081(5) 0.062(4) 0.035(3) -0.002(3) -0.002(3) 0.027(4)
C83 0.167(7) 0.092(4) 0.067(3) 0.033(3) -0.050(4) -0.064(5)
C98 0.075(5) 0.053(4) 0.029(3) 0.005(3) 0.006(3) 0.006(3)
C117 0.084(6) 0.054(4) 0.061(5) 0.006(4) 0.021(4) -0.015(4)
C72 0.111(5) 0.057(3) 0.116(5) -0.039(3) -0.043(4) 0.033(3)
C43 0.080(5) 0.061(4) 0.041(4) -0.008(3) -0.012(3) 0.026(4)
C6 0.077(5) 0.041(4) 0.079(5) 0.022(3) 0.041(4) 0.017(3)
C7 0.078(5) 0.036(3) 0.080(5) 0.021(3) 0.039(4) 0.015(3)
C93 0.060(4) 0.039(3) 0.065(4) 0.013(3) 0.003(3) 0.000(3)
C55 0.058(4) 0.034(3) 0.094(6) -0.014(3) -0.033(4) 0.012(3)
C86 0.073(5) 0.076(5) 0.039(4) 0.013(3) -0.008(3) -0.007(4)
C116 0.082(6) 0.056(5) 0.070(5) 0.013(4) 0.006(4) -0.023(4)
C82 0.065(4) 0.036(3) 0.044(3) -0.006(3) -0.009(3) 0.000(3)
C95 0.101(6) 0.042(4) 0.059(4) 0.010(3) -0.021(4) -0.003(4)
C18 0.051(4) 0.096(6) 0.053(4) 0.024(4) 0.008(3) 0.018(4)
C54 0.069(5) 0.038(4) 0.100(6) -0.014(4) -0.052(5) 0.006(3)
C71 0.071(5) 0.041(4) 0.070(5) -0.013(3) -0.013(4) 0.011(3)
C104 0.057(4) 0.120(8) 0.040(4) 0.006(4) -0.004(3) -0.025(5)
C70 0.083(6) 0.048(4) 0.068(5) -0.024(4) -0.016(4) -0.002(4)
C29 0.108(7) 0.048(4) 0.066(5) -0.010(4) 0.032(5) -0.015(4)
C87 0.095(6) 0.048(4) 0.060(5) 0.005(3) -0.015(4) -0.019(4)
C97 0.046(4) 0.063(5) 0.082(6) 0.028(4) 0.003(4) -0.003(3)
C17 0.061(5) 0.124(8) 0.063(5) 0.042(5) 0.028(4) 0.030(5)
C28 0.103(7) 0.056(5) 0.064(5) -0.017(4) 0.025(5) -0.010(5)
C136 0.079(3) 0.079(3) 0.079(3) -0.0002(10) 0.0047(10) -0.0002(10)
C88 0.115(7) 0.052(4) 0.043(4) 0.007(3) -0.017(4) -0.025(4)
C37 0.051(4) 0.082(6) 0.120(8) -0.070(6) 0.010(5) -0.003(4)
C27 0.079(6) 0.052(5) 0.093(7) -0.020(4) 0.009(5) -0.004(4)
C89 0.074(5) 0.088(6) 0.050(4) 0.014(4) -0.013(4) -0.017(5)
O25 0.138(5) 0.072(3) 0.125(4) -0.052(3) -0.011(4) 0.019(3)
C119 0.101(7) 0.053(5) 0.065(5) 0.020(4) 0.002(5) -0.016(4)
C114 0.183(13) 0.047(5) 0.111(8) -0.015(5) 0.088(9) -0.039(6)
C63 0.062(5) 0.047(4) 0.143(10) 0.025(5) -0.015(5) -0.002(4)
O8 0.128(8) 0.072(5) 0.289(16) -0.080(8) 0.055(9) -0.035(5)
C25 0.103(8) 0.049(5) 0.137(10) -0.010(5) 0.062(7) -0.014(5)
C69 0.102(7) 0.042(4) 0.109(8) -0.037(5) -0.018(6) 0.019(4)
C62 0.064(5) 0.045(4) 0.158(11) 0.026(5) -0.035(6) -0.001(4)
C30 0.087(7) 0.050(5) 0.123(9) -0.032(5) 0.017(6) -0.012(5)
O45 0.216(7) 0.214(7) 0.217(7) -0.001(2) 0.011(2) 0.000(2)
C133 0.091(3) 0.091(3) 0.092(3) -0.0006(10) 0.0044(10) 0.0001(10)
C26 0.112(9) 0.043(5) 0.171(13) -0.015(6) 0.062(9) -0.012(5)
C68 0.138(5) 0.072(3) 0.125(4) -0.052(3) -0.011(4) 0.019(3)
C134 0.105(4) 0.105(4) 0.108(4) -0.003(2) 0.006(2) 0.000(2)
C31 0.205(7) 0.088(3) 0.109(4) 0.028(3) 0.027(4) -0.030(4)
C115 0.151(11) 0.043(5) 0.118(9) -0.007(5) 0.062(8) -0.025(6)
C73 0.111(5) 0.057(3) 0.116(5) -0.039(3) -0.043(4) 0.033(3)
O24 0.206(14) 0.175(13) 0.252(17) 0.078(12) -0.113(13) -0.081(11)
C131 0.115(5) 0.115(5) 0.117(5) -0.005(2) 0.007(2) -0.001(2)
C135 0.117(5) 0.118(5) 0.118(5) -0.001(2) 0.006(2) -0.001(2)
C85 0.167(7) 0.092(4) 0.067(3) 0.033(3) -0.050(4) -0.064(5)
C84 0.167(7) 0.092(4) 0.067(3) 0.033(3) -0.050(4) -0.064(5)
C74 0.111(5) 0.057(3) 0.116(5) -0.039(3) -0.043(4) 0.033(3)
C33 0.205(7) 0.088(3) 0.109(4) 0.028(3) 0.027(4) -0.030(4)
C132 0.155(7) 0.155(7) 0.155(7) 0.000(2) 0.009(2) 0.000(2)
N15 0.0944(18) 0.0941(18) 0.0941(18) 0.0009(6) 0.0042(6) -0.0009(6)
C130 0.0944(18) 0.0941(18) 0.0941(18) 0.0009(6) 0.0042(6) -0.0009(6)
C128 0.0944(18) 0.0941(18) 0.0941(18) 0.0009(6) 0.0042(6) -0.0009(6)
N20 0.119(9) 0.115(10) 0.093(8) 0.014(7) -0.017(7) -0.013(8)
C140 0.119(9) 0.115(10) 0.093(8) 0.014(7) -0.017(7) -0.013(8)
C141 0.119(9) 0.115(10) 0.093(8) 0.014(7) -0.017(7) -0.013(8)
C147 0.119(9) 0.115(10) 0.093(8) 0.014(7) -0.017(7) -0.013(8)
C142 0.119(9) 0.115(10) 0.093(8) 0.014(7) -0.017(7) -0.013(8)
C143 0.119(9) 0.115(10) 0.093(8) 0.014(7) -0.017(7) -0.013(8)
C144 0.119(9) 0.115(10) 0.093(8) 0.014(7) -0.017(7) -0.013(8)
C145 0.119(9) 0.115(10) 0.093(8) 0.014(7) -0.017(7) -0.013(8)
C146 0.119(9) 0.115(10) 0.093(8) 0.014(7) -0.017(7) -0.013(8)
C129 0.0944(18) 0.0941(18) 0.0941(18) 0.0009(6) 0.0042(6) -0.0009(6)
C139 0.130(5) 0.117(4) 0.113(4) 0.034(3) -0.009(3) -0.012(3)
N18 0.130(5) 0.117(4) 0.113(4) 0.034(3) -0.009(3) -0.012(3)
C137 0.130(5) 0.117(4) 0.113(4) 0.034(3) -0.009(3) -0.012(3)
C138 0.130(5) 0.117(4) 0.113(4) 0.034(3) -0.009(3) -0.012(3)
C148 0.134(10) 0.135(10) 0.132(10) 0.000(8) 0.002(8) -0.002(8)
C155 0.136(7) 0.136(7) 0.136(7) 0.0000(10) 0.0074(10) 0.0000(10)
C150 0.136(7) 0.136(7) 0.136(7) 0.0000(9) 0.0073(10) 0.0000(9)
C151 0.136(7) 0.136(7) 0.136(7) 0.0000(10) 0.0073(10) 0.0000(10)
C152 0.136(7) 0.136(7) 0.136(7) 0.0000(10) 0.0074(10) 0.0000(10)
C153 0.136(7) 0.136(7) 0.136(7) 0.0000(10) 0.0074(10) 0.0000(10)
C154 0.137(7) 0.137(7) 0.137(7) 0.0000(10) 0.0074(10) 0.0000(10)
N19 0.136(7) 0.136(7) 0.136(7) 0.0000(10) 0.0072(10) 0.0000(10)
C149 0.138(8) 0.138(8) 0.138(8) 0.000(2) 0.008(2) 0.000(2)
C32 0.205(7) 0.088(3) 0.109(4) 0.028(3) 0.027(4) -0.030(4)
N4 0.205(7) 0.088(3) 0.109(4) 0.028(3) 0.027(4) -0.030(4)
N5 0.165(5) 0.080(3) 0.149(5) -0.051(3) 0.066(4) -0.013(3)
C34 0.165(5) 0.080(3) 0.149(5) -0.051(3) 0.066(4) -0.013(3)
C35 0.165(5) 0.080(3) 0.149(5) -0.051(3) 0.066(4) -0.013(3)
O14 0.165(5) 0.080(3) 0.149(5) -0.051(3) 0.066(4) -0.013(3)
C36 0.165(5) 0.080(3) 0.149(5) -0.051(3) 0.066(4) -0.013(3)
O43 0.195(11) 0.093(6) 0.125(7) -0.040(5) 0.056(7) -0.063(7)
Cd7B 0.149(4) 0.0402(14) 0.095(3) -0.0028(15) 0.080(3) -0.0152(17)

loop_
_atom_type_symbol
_atom_type_description
_atom_type_scat_dispersion_real
_atom_type_scat_dispersion_imag
_atom_type_scat_source
C C 0.0181 0.0091 'International Tables Vol C Tables 4.2.6.8 and 6.1.1.4'
H H 0.0000 0.0000 'International Tables Vol C Tables 4.2.6.8 and 6.1.1.4'
Cd Cd 0.1185 4.6533 'International Tables Vol C Tables 4.2.6.8 and 6.1.1.4'
N N 0.0311 0.0180 'International Tables Vol C Tables 4.2.6.8 and 6.1.1.4'
O O 0.0492 0.0322 'International Tables Vol C Tables 4.2.6.8 and 6.1.1.4'

loop_
_geom_angle_atom_site_label_1
_geom_angle_atom_site_label_2
_geom_angle_atom_site_label_3
_geom_angle
_geom_angle_site_symmetry_1
_geom_angle_site_symmetry_3
_geom_angle_publ_flag
O6 Cd2 O20 82.69(17) 4_576 4_575 ?
O2 Cd2 O6 172.94(17) . 4_576 ?
O2 Cd2 O12 97.16(17) . . ?
O2 Cd2 O20 90.35(18) . 4_575 ?
O2 Cd2 O16 92.78(19) . . ?
O2 Cd2 O14 91.3(3) . . ?
O12 Cd2 O6 84.17(15) . 4_576 ?
O12 Cd2 O20 90.94(18) . 4_575 ?
O16 Cd2 O6 94.06(18) . 4_576 ?
O16 Cd2 O12 93.67(19) . . ?
O16 Cd2 O20 174.1(2) . 4_575 ?
O16 Cd2 O14 86.3(3) . . ?
O14 Cd2 O6 87.4(3) . 4_576 ?
O14 Cd2 O12 171.5(3) . . ?
O14 Cd2 O20 88.6(3) . 4_575 ?
O12 Cd1 O32 88.2(2) . 4_565 ?
O12 Cd1 C97 84.36(19) . 4_565 ?
O1 Cd1 O12 87.52(18) . . ?
O1 Cd1 O33 96.3(2) . 4_565 ?
O1 Cd1 O32 151.6(2) . 4_565 ?
O1 Cd1 O11 86.3(3) . . ?
O1 Cd1 C97 124.0(3) . 4_565 ?
O15 Cd1 O12 94.7(2) . . ?
O15 Cd1 O1 112.6(2) . . ?
O15 Cd1 O33 151.0(2) . 4_565 ?
O15 Cd1 O32 95.7(2) . 4_565 ?
O15 Cd1 O11 89.2(3) . . ?
O15 Cd1 C97 123.2(3) . 4_565 ?
O33 Cd1 O12 87.07(18) 4_565 . ?
O33 Cd1 O32 55.4(2) 4_565 4_565 ?
O33 Cd1 C97 28.1(3) 4_565 4_565 ?
O32 Cd1 C97 27.6(3) 4_565 4_565 ?
O11 Cd1 O12 173.6(2) . . ?
O11 Cd1 O33 92.0(3) . 4_565 ?
O11 Cd1 O32 96.5(3) . 4_565 ?
O11 Cd1 C97 97.8(3) . 4_565 ?
O6 Cd3 C59 96.39(16) 4_576 4_575 ?
O6 Cd3 C22 27.58(19) 4_576 4_576 ?
O6 Cd3 C127 127.4(2) 4_576 1_454 ?
O20 Cd3 O6 75.57(14) 4_575 4_576 ?
O20 Cd3 C59 27.04(18) 4_575 4_575 ?
O20 Cd3 C22 86.29(18) 4_575 4_576 ?
O20 Cd3 C127 151.7(2) 4_575 1_454 ?
O19 Cd3 O6 116.73(16) 4_575 4_576 ?
O19 Cd3 O20 53.75(16) 4_575 4_575 ?
O19 Cd3 O39 137.4(2) 4_575 1_454 ?
O19 Cd3 C59 26.72(18) 4_575 4_575 ?
O19 Cd3 C22 106.9(2) 4_575 4_576 ?
O19 Cd3 C127 113.9(2) 4_575 1_454 ?
O5 Cd3 O6 54.56(17) 4_576 4_576 ?
O5 Cd3 O20 98.26(19) 4_576 4_575 ?
O5 Cd3 O19 94.7(2) 4_576 4_575 ?
O5 Cd3 O39 89.3(2) 4_576 1_454 ?
O5 Cd3 C59 97.0(2) 4_576 4_575 ?
O5 Cd3 C22 27.0(2) 4_576 4_576 ?
O5 Cd3 C127 108.7(2) 4_576 1_454 ?
O39 Cd3 O6 99.99(17) 1_454 4_576 ?
O39 Cd3 O20 166.2(2) 1_454 4_575 ?
O39 Cd3 C59 163.1(2) 1_454 4_575 ?
O39 Cd3 C22 95.62(19) 1_454 4_576 ?
O39 Cd3 C127 27.8(2) 1_454 1_454 ?
O38 Cd3 O6 154.27(19) 1_454 4_576 ?
O38 Cd3 O20 126.8(2) 1_454 4_575 ?
O38 Cd3 O19 88.7(2) 1_454 4_575 ?
O38 Cd3 O5 123.8(2) 1_454 4_576 ?
O38 Cd3 O39 55.1(2) 1_454 1_454 ?
O38 Cd3 C59 109.0(2) 1_454 4_575 ?
O38 Cd3 C22 145.2(2) 1_454 4_576 ?
O38 Cd3 C127 27.3(3) 1_454 1_454 ?
O13 Cd3 O6 86.05(19) . 4_576 ?
O13 Cd3 O20 82.4(2) . 4_575 ?
O13 Cd3 O19 117.3(3) . 4_575 ?
O13 Cd3 O5 138.3(2) . 4_576 ?
O13 Cd3 O39 84.3(3) . 1_454 ?
O13 Cd3 O38 85.1(2) . 1_454 ?
O13 Cd3 C59 100.9(3) . 4_575 ?
O13 Cd3 C22 112.8(2) . 4_576 ?
O13 Cd3 C127 83.1(2) . 1_454 ?
C59 Cd3 C22 97.04(19) 4_575 4_576 ?
C127 Cd3 C59 136.2(2) 1_454 4_575 ?
C127 Cd3 C22 121.8(2) 1_454 4_576 ?
O44 Cd4 Cd6 38.75(11) 1_564 1_564 ?
O44 Cd4 O35 79.19(16) 1_564 4_575 ?
O44 Cd4 O23 82.86(19) 1_564 4_575 ?
O44 Cd4 O30 95.3(2) 1_564 1_565 ?
O44 Cd4 O10 164.9(3) 1_564 . ?
O35 Cd4 Cd6 44.84(12) 4_575 1_564 ?
O23 Cd4 Cd6 95.31(12) 4_575 1_564 ?
O23 Cd4 O35 82.85(18) 4_575 4_575 ?
O30 Cd4 Cd6 75.83(17) 1_565 1_564 ?
O30 Cd4 O35 84.3(2) 1_565 4_575 ?
O30 Cd4 O23 167.1(2) 1_565 4_575 ?
O9 Cd4 Cd6 135.7(2) . 1_564 ?
O9 Cd4 O44 101.6(2) . 1_564 ?
O9 Cd4 O35 179.0(2) . 4_575 ?
O9 Cd4 O23 97.8(2) . 4_575 ?
O9 Cd4 O30 95.0(2) . 1_565 ?
O9 Cd4 O10 93.4(4) . . ?
O10 Cd4 Cd6 127.4(3) . 1_564 ?
O10 Cd4 O35 85.8(3) . 4_575 ?
O10 Cd4 O23 94.6(3) . 4_575 ?
O10 Cd4 O30 83.9(3) . 1_565 ?
Cd7A Cd6 Cd4 61.983(17) . 1_546 ?
O44 Cd6 Cd4 39.02(11) . 1_546 ?
O44 Cd6 Cd7A 40.41(13) . . ?
O44 Cd6 O35 77.65(16) . 4_566 ?
O44 Cd6 O29 81.1(3) . 1_556 ?
O44 Cd6 O26 90.5(3) . 4_566 ?
O44 Cd6 O43 158.9(3) . . ?
O35 Cd6 Cd4 42.93(11) 4_566 1_546 ?
O35 Cd6 Cd7A 104.33(11) 4_566 . ?
O42 Cd6 Cd4 140.7(2) . 1_546 ?
O42 Cd6 Cd7A 79.3(2) . . ?
O42 Cd6 O44 105.7(2) . . ?
O42 Cd6 O35 176.3(2) . 4_566 ?
O42 Cd6 O29 92.2(3) . 1_556 ?
O42 Cd6 O26 98.4(3) . 4_566 ?
O42 Cd6 O43 94.3(3) . . ?
O29 Cd6 Cd4 69.8(2) 1_556 1_546 ?
O29 Cd6 Cd7A 51.8(3) 1_556 . ?
O29 Cd6 O35 89.8(2) 1_556 4_566 ?
O26 Cd6 Cd4 98.3(2) 4_566 1_546 ?
O26 Cd6 Cd7A 124.6(3) 4_566 . ?
O26 Cd6 O35 80.0(2) 4_566 4_566 ?
O26 Cd6 O29 168.0(3) 4_566 1_556 ?
O43 Cd6 Cd4 119.9(2) . 1_546 ?
O43 Cd6 Cd7A 142.0(3) . . ?
O43 Cd6 O35 82.6(2) . 4_566 ?
O43 Cd6 O29 91.6(4) . 1_556 ?
O43 Cd6 O26 93.3(4) . 4_566 ?
O23 Cd5 O26 105.2(3) . . ?
O23 Cd5 C67 28.1(2) . . ?
O23 Cd5 C68 111.7(4) . . ?
O34 Cd5 O23 101.8(2) . . ?
O34 Cd5 O22 107.4(3) . . ?
O34 Cd5 O26 90.9(3) . . ?
O34 Cd5 C67 107.0(2) . . ?
O34 Cd5 O25 135.6(3) . . ?
O34 Cd5 C68 112.1(4) . . ?
O34 Cd5 O24 88.4(5) . . ?
O22 Cd5 O23 54.6(2) . . ?
O22 Cd5 O26 154.6(3) . . ?
O22 Cd5 C67 26.6(2) . . ?
O22 Cd5 C68 140.2(4) . . ?
O22 Cd5 O24 89.0(4) . . ?
O26 Cd5 C67 131.5(3) . . ?
O26 Cd5 C68 25.1(3) . . ?
C67 Cd5 C68 129.9(4) . . ?
O25 Cd5 O23 110.0(3) . . ?
O25 Cd5 O22 116.1(4) . . ?
O25 Cd5 O26 51.7(3) . . ?
O25 Cd5 C67 115.7(3) . . ?
O25 Cd5 C68 26.7(4) . . ?
O25 Cd5 O24 84.1(6) . . ?
O24 Cd5 O23 143.7(4) . . ?
O24 Cd5 O26 109.5(5) . . ?
O24 Cd5 C67 115.6(4) . . ?
O24 Cd5 C68 95.9(6) . . ?
O44 Cd7A Cd6 39.44(11) . . ?
O41 Cd7A Cd6 69.1(2) . . ?
O41 Cd7A O44 94.2(3) . . ?
O8 Cd7A Cd6 124.5(3) 1_546 . ?
O8 Cd7A O44 91.0(3) 1_546 . ?
O8 Cd7A O41 159.7(5) 1_546 . ?
O45 Cd7A Cd6 127.2(5) . . ?
O45 Cd7A O44 157.0(5) . . ?
O45 Cd7A O41 95.2(6) . . ?
O45 Cd7A O8 87.4(6) . 1_546 ?
Cd2 O6 Cd3 97.43(14) 4_675 4_675 ?
C22 O6 Cd2 129.3(4) . 4_675 ?
C22 O6 Cd3 87.5(4) . 4_675 ?
C1 O2 Cd2 130.0(4) . . ?
Cd2 O12 Cd1 105.08(16) . . ?
C37 O12 Cd2 128.5(5) . . ?
C37 O12 Cd1 125.8(5) . . ?
C1 O1 Cd1 140.8(4) . . ?
Cd4 O44 Cd7A 104.5(2) 1_546 . ?
Cd6 O44 Cd4 102.24(17) . 1_546 ?
Cd6 O44 Cd7A 100.15(19) . . ?
Cd7B O44 Cd6 114.9(2) . . ?
Cd2 O20 Cd3 97.69(16) 4_676 4_676 ?
C59 O20 Cd2 157.4(5) . 4_676 ?
C59 O20 Cd3 88.2(4) . 4_676 ?
C120 N13 C121 127.6(5) . . ?
C38 O16 Cd2 140.2(5) . . ?
C105 N12 C102 124.7(5) . . ?
Cd4 O35 Cd6 92.23(17) 4_676 4_665 ?
C98 O35 Cd4 135.6(4) . 4_676 ?
C98 O35 Cd6 131.6(4) . 4_665 ?
Cd4 O23 Cd5 110.75(18) 4_676 . ?
C67 O23 Cd4 145.7(5) . 4_676 ?
C67 O23 Cd5 86.8(5) . . ?
C59 O19 Cd3 96.4(4) . 4_676 ?
C8 N1 C5 127.7(5) . . ?
C90 N11 C91 126.2(6) . . ?
C38 O15 Cd1 126.1(5) . . ?
C52 N7 C53 127.4(5) . . ?
C22 O5 Cd3 96.3(4) . 4_675 ?
C127 O39 Cd3 88.4(5) . 1_656 ?
C60 N8 C61 124.8(6) . . ?
C112 N14 C113 126.8(6) . . ?
C97 O33 Cd1 92.7(5) . 4_666 ?
C89 O30 Cd4 126.8(6) . 1_545 ?
C23 N3 C24 123.1(6) . . ?
C127 O38 Cd3 95.2(5) . 1_656 ?
C37 O13 Cd3 134.4(5) . . ?
C98 O34 Cd5 113.5(5) . . ?
C108 C107 C106 121.6(5) . . ?
C45 N6 C42 124.3(6) . . ?
C107 C108 C120 115.7(5) . . ?
C107 C108 C109 119.1(5) . . ?
C109 C108 C120 125.2(5) . . ?
C30 O9 Cd4 126.6(6) . . ?
C11 C12 C13 120.0(6) . . ?
C107 C106 C105 123.5(5) . . ?
C107 C106 C111 119.0(5) . . ?
C111 C106 C105 117.2(5) . . ?
C101 C102 N12 117.6(6) . . ?
C103 C102 N12 121.2(6) . . ?
C103 C102 C101 121.0(6) . . ?
O40 C112 N14 122.5(6) . . ?
O40 C112 C110 121.1(6) . . ?
N14 C112 C110 116.4(5) . . ?
C75 N9 C72 125.5(6) . . ?
C126 C121 N13 123.6(6) . . ?
C122 C121 N13 118.2(6) . . ?
C122 C121 C126 118.2(6) . . ?
O36 C105 N12 123.5(5) . . ?
O36 C105 C106 122.3(5) . . ?
N12 C105 C106 114.3(5) . . ?
C12 C11 C10 120.4(6) . . ?
C12 C11 C23 123.8(6) . . ?
C10 C11 C23 115.8(6) . . ?
C97 O32 Cd1 89.4(5) . 4_666 ?
C58 C53 N7 122.8(6) . . ?
C58 C53 C54 120.1(6) . . ?
C54 C53 N7 117.1(5) . . ?
C15 N2 C16 125.2(6) . . ?
C4 C5 N1 116.9(6) . . ?
C4 C5 C6 119.7(6) . . ?
C6 C5 N1 123.4(6) . . ?
O21 C60 N8 122.4(6) . . ?
O21 C60 C50 121.7(5) . . ?
N8 C60 C50 116.0(5) . . ?
C12 C13 C15 121.5(5) . . ?
C12 C13 C14 119.9(5) . . ?
C14 C13 C15 118.6(5) . . ?
N13 C120 C108 116.6(5) . . ?
O37 C120 N13 123.3(6) . . ?
O37 C120 C108 120.0(6) . . ?
C119 O42 Cd6 125.6(6) . . ?
C110 C111 C106 119.8(5) . . ?
C53 C58 C57 118.8(6) . . ?
C96 C91 N11 123.9(7) . . ?
C96 C91 C92 119.4(7) . . ?
C92 C91 N11 116.6(6) . . ?
C48 C47 C46 120.6(6) . . ?
C11 C10 C9 120.3(6) . . ?
C82 N10 C83 127.2(7) . . ?
C20 C19 C22 121.5(6) . . ?
C20 C19 C18 119.0(6) . . ?
C18 C19 C22 119.5(7) . . ?
C50 C49 C48 120.9(5) . . ?
N11 C90 C78 117.0(6) . . ?
O31 C90 N11 124.2(6) . . ?
O31 C90 C78 118.8(6) . . ?
C49 C50 C60 117.2(5) . . ?
C49 C50 C51 119.5(6) . . ?
C51 C50 C60 123.0(5) . . ?
C80 C81 C76 120.4(6) . . ?
C67 O22 Cd5 99.8(5) . . ?
C56 C57 C58 120.8(5) . . ?
C123 C124 C127 121.1(7) . . ?
C125 C124 C123 117.4(6) . . ?
C125 C124 C127 121.5(7) . . ?
C3 C2 C1 121.4(6) . . ?
C3 C2 C7 118.8(6) . . ?
C7 C2 C1 119.8(6) . . ?
C47 C46 C45 116.3(6) . . ?
C51 C46 C47 119.6(6) . . ?
C51 C46 C45 124.1(5) . . ?
C47 C48 C49 119.3(6) . . ?
C47 C48 C52 122.4(6) . . ?
C49 C48 C52 118.1(5) . . ?
C125 C126 C121 119.3(7) . . ?
O2 C1 C2 116.1(6) . . ?
O1 C1 O2 125.8(5) . . ?
O1 C1 C2 118.1(6) . . ?
O20 C59 Cd3 64.8(3) . 4_676 ?
O20 C59 C56 118.3(6) . . ?
O19 C59 Cd3 56.9(3) . 4_676 ?
O19 C59 O20 121.6(6) . . ?
O19 C59 C56 119.9(6) . . ?
C56 C59 Cd3 176.3(4) . 4_676 ?
C99 C100 C101 121.9(6) . . ?
O4 C15 N2 124.3(6) . . ?
O4 C15 C13 121.3(5) . . ?
N2 C15 C13 114.4(5) . . ?
C78 C79 C80 120.9(6) . . ?
C79 C78 C90 125.5(6) . . ?
C79 C78 C77 119.0(6) . . ?
C77 C78 C90 115.4(5) . . ?
C3 C4 C5 119.6(6) . . ?
C76 C77 C78 121.0(6) . . ?
C100 C101 C102 118.8(6) . . ?
C19 C20 C21 121.1(6) . . ?
C119 O41 Cd7A 137.5(7) . . ?
C119 O41 Cd7B 136.8(8) . . ?
C111 C110 C112 123.8(5) . . ?
C109 C110 C112 116.0(5) . . ?
C109 C110 C111 119.9(5) . . ?
C16 C21 C20 118.9(7) . . ?
C31 O10 Cd4 119.0(8) . . ?
C57 C56 C59 120.9(6) . . ?
C57 C56 C55 119.5(6) . . ?
C55 C56 C59 119.6(6) . . ?
C2 C3 C4 121.6(6) . . ?
O6 C22 Cd3 64.9(3) . 4_675 ?
O6 C22 C19 119.2(6) . . ?
O5 C22 Cd3 56.7(3) . 4_675 ?
O5 C22 O6 121.6(6) . . ?
O5 C22 C19 119.2(6) . . ?
C19 C22 Cd3 175.9(5) . 4_675 ?
C136 N17 C134 119.2(9) . . ?
C136 N17 C135 122.3(9) . . ?
C135 N17 C134 118.5(9) . . ?
C81 C76 C75 116.7(5) . . ?
C77 C76 C81 119.3(5) . . ?
C77 C76 C75 123.9(6) . . ?
C100 C99 C98 122.3(6) . . ?
C100 C99 C104 118.6(6) . . ?
C104 C99 C98 119.1(7) . . ?
C65 C64 C67 122.7(7) . . ?
C65 C64 C63 118.7(7) . . ?
C63 C64 C67 118.4(8) . . ?
N7 C52 C48 114.1(5) . . ?
O18 C52 N7 124.8(6) . . ?
O18 C52 C48 121.2(6) . . ?
C13 C14 C9 119.2(6) . . ?
C123 C122 C121 120.9(6) . . ?
N1 C8 C9 113.3(5) . . ?
O3 C8 N1 125.3(6) . . ?
O3 C8 C9 121.4(6) . . ?
C89 O29 Cd6 125.8(7) . 1_554 ?
C122 C123 C124 121.1(7) . . ?
C118 C113 N14 125.0(7) . . ?
C118 C113 C114 117.5(7) . . ?
C114 C113 N14 117.4(7) . . ?
C64 C65 C66 121.1(7) . . ?
N3 C23 C11 116.1(6) . . ?
O7 C23 N3 124.1(7) . . ?
O7 C23 C11 119.7(6) . . ?
C66 C61 N8 120.6(7) . . ?
C62 C61 N8 119.9(7) . . ?
C62 C61 C66 119.4(7) . . ?
C61 C66 C65 119.1(8) . . ?
C39 C44 C43 120.1(7) . . ?
C21 C16 N2 122.3(8) . . ?
C21 C16 C17 121.1(7) . . ?
C17 C16 N2 116.4(7) . . ?
C46 C51 C50 120.1(5) . . ?
C29 C24 N3 122.4(6) . . ?
C29 C24 C25 120.3(8) . . ?
C25 C24 N3 117.2(7) . . ?
Cd6 O26 Cd5 110.6(3) 4_665 . ?
C68 O26 Cd6 145.9(11) . 4_665 ?
C68 O26 Cd5 85.0(8) . . ?
C44 C39 C38 120.4(6) . . ?
C40 C39 C44 119.3(6) . . ?
C40 C39 C38 120.3(6) . . ?
C10 C9 C14 119.8(5) . . ?
C10 C9 C8 124.2(5) . . ?
C14 C9 C8 116.0(6) . . ?
C108 C109 C110 120.5(5) . . ?
N6 C45 C46 117.9(6) . . ?
O17 C45 N6 122.0(6) . . ?
O17 C45 C46 120.0(7) . . ?
C81 C80 C82 123.0(6) . . ?
C79 C80 C81 119.2(6) . . ?
C79 C80 C82 117.6(5) . . ?
C124 C125 C126 123.0(7) . . ?
C91 C96 C95 119.9(7) . . ?
C41 C42 N6 121.6(6) . . ?
C41 C42 C43 120.5(6) . . ?
C43 C42 N6 117.8(6) . . ?
O23 C67 Cd5 65.1(4) . . ?
O23 C67 C64 120.0(8) . . ?
O22 C67 Cd5 53.6(4) . . ?
O22 C67 O23 118.7(7) . . ?
O22 C67 C64 121.3(7) . . ?
C64 C67 Cd5 174.4(6) . . ?
O16 C38 C39 116.8(6) . . ?
O15 C38 O16 126.9(6) . . ?
O15 C38 C39 116.3(7) . . ?
C39 C40 C41 121.2(6) . . ?
O39 C127 Cd3 63.8(4) . 1_656 ?
O39 C127 C124 120.5(7) . . ?
O38 C127 Cd3 57.5(4) . 1_656 ?
O38 C127 O39 121.2(7) . . ?
O38 C127 C124 118.3(7) . . ?
C124 C127 Cd3 173.4(6) . 1_656 ?
C93 C94 C95 118.3(6) . . ?
C93 C94 C97 121.6(7) . . ?
C95 C94 C97 120.0(8) . . ?
C93 C92 C91 120.9(7) . . ?
C133 N16 C131 121.6(10) . . ?
C133 N16 C132 121.4(11) . . ?
C131 N16 C132 116.9(11) . . ?
C102 C103 C104 118.9(7) . . ?
O27 C75 N9 123.2(6) . . ?
O27 C75 C76 120.6(6) . . ?
N9 C75 C76 116.1(5) . . ?
C113 C118 C117 120.5(8) . . ?
C42 C41 C40 119.2(7) . . ?
C88 C83 N10 124.3(8) . . ?
C84 C83 N10 119.3(9) . . ?
C84 C83 C88 116.3(9) . . ?
O35 C98 C99 118.3(7) . . ?
O34 C98 O35 122.8(6) . . ?
O34 C98 C99 118.9(7) . . ?
C116 C117 C118 122.7(8) . . ?
C71 C72 N9 118.6(8) . . ?
C71 C72 C73 118.9(8) . . ?
C73 C72 N9 122.3(8) . . ?
C42 C43 C44 119.6(7) . . ?
C7 C6 C5 119.0(7) . . ?
C2 C7 C6 121.3(6) . . ?
C94 C93 C92 120.8(7) . . ?
C54 C55 C56 120.5(6) . . ?
C87 C86 C89 121.4(8) . . ?
C85 C86 C87 117.5(7) . . ?
C85 C86 C89 120.9(8) . . ?
C117 C116 C119 121.8(9) . . ?
C117 C116 C115 118.0(8) . . ?
C115 C116 C119 120.2(9) . . ?
O28 C82 N10 124.4(6) . . ?
O28 C82 C80 118.3(6) . . ?
N10 C82 C80 117.3(6) . . ?
C94 C95 C96 120.5(8) . . ?
C19 C18 C17 120.3(8) . . ?
C55 C54 C53 120.4(6) . . ?
C72 C71 C70 121.1(8) . . ?
C103 C104 C99 120.8(7) . . ?
C69 C70 C71 121.4(8) . . ?
C28 C29 C24 119.1(8) . . ?
C88 C87 C86 122.0(8) . . ?
O33 C97 Cd1 59.2(4) . 4_666 ?
O33 C97 C94 118.3(8) . . ?
O32 C97 Cd1 63.0(4) . 4_666 ?
O32 C97 O33 121.2(7) . . ?
O32 C97 C94 120.4(8) . . ?
C94 C97 Cd1 166.5(5) . 4_666 ?
C16 C17 C18 119.5(8) . . ?
C27 C28 C29 123.3(9) . . ?
O48 C136 N17 123.5(9) . . ?
C87 C88 C83 120.7(8) . . ?
O13 C37 O12 130.8(7) . . ?
C28 C27 C30 123.6(9) . . ?
C28 C27 C26 116.9(8) . . ?
C26 C27 C30 119.5(9) . . ?
O30 C89 O29 125.6(8) . . ?
O30 C89 C86 118.4(8) . . ?
O29 C89 C86 116.0(9) . . ?
C68 O25 Cd5 103.4(7) . . ?
O42 C119 O41 127.9(8) . . ?
O42 C119 C116 117.2(9) . . ?
O41 C119 C116 114.9(9) . . ?
C115 C114 C113 121.7(9) . . ?
C62 C63 C64 121.2(9) . . ?
C30 O8 Cd7A 145.3(9) . 1_564 ?
C26 C25 C24 117.2(10) . . ?
C70 C69 C68 122.9(10) . . ?
C70 C69 C74 118.5(7) . . ?
C74 C69 C68 118.0(10) . . ?
C61 C62 C63 120.4(9) . . ?
O9 C30 C27 115.6(8) . . ?
O8 C30 O9 123.4(10) . . ?
O8 C30 C27 120.7(11) . . ?
O47 C133 N16 119.6(10) . . ?
C25 C26 C27 122.7(9) . . ?
O26 C68 Cd5 69.9(6) . . ?
O26 C68 O25 119.2(10) . . ?
O26 C68 C69 121.8(12) . . ?
O25 C68 Cd5 49.9(5) . . ?
O25 C68 C69 118.9(11) . . ?
C69 C68 Cd5 164.7(10) . . ?
O10 C31 N4 124.5(12) . . ?
C114 C115 C116 119.3(9) . . ?
C72 C73 C74 119.9(9) . . ?
C86 C85 C84 119.1(9) . . ?
C83 C84 C85 124.3(10) . . ?
C69 C74 C73 119.9(9) . . ?
C130 N15 C128 124.8(16) . . ?
C130 N15 C129 112.2(14) . . ?
C129 N15 C128 122.5(17) . . ?
O46 C130 N15 121.4(15) . . ?
C140 N20 C142 103(2) . . ?
C141 N20 C140 124(3) . . ?
C141 N20 C142 112(3) . . ?
C142 C147 C146 120.0 . . ?
C147 C142 N20 118(2) . . ?
C143 C142 N20 121(2) . . ?
C143 C142 C147 120.0 . . ?
C142 C143 C144 120.0 . . ?
C145 C144 C143 120.0 . . ?
C144 C145 C146 120.0 . . ?
C145 C146 C147 120.0 . . ?
O49 C139 N18 127.7(14) . . ?
C139 N18 C137 112.1(11) . . ?
C139 N18 C138 119.8(12) . . ?
C137 N18 C138 123.0(12) . . ?
C150 C155 C154 120.0 . . ?
C155 C150 N19 126.7(11) . . ?
C151 C150 C155 120.0 . . ?
C151 C150 N19 113.2(11) . . ?
C152 C151 C150 120.0 . . ?
C151 C152 C153 120.0 . . ?
C154 C153 C152 120.0 . . ?
C153 C154 C155 120.0 . . ?
C148 N19 C150 95(4) . . ?
C148 N19 C149 119.8(16) . . ?
C149 N19 C150 96(5) . . ?
C31 N4 C33 123.7(11) . . ?
C31 N4 C32 123.3(12) . . ?
C33 N4 C32 113.0(11) . . ?
C34 N5 C35 124.3(9) . . ?
C34 N5 C36 120.8(9) . . ?
C36 N5 C35 112.8(8) . . ?
O14 C34 N5 123.6(10) . . ?
C34 O14 Cd2 120.1(7) . . ?
O44 Cd7B O41 95.4(3) . . ?

loop_
_geom_bond_atom_site_label_1
_geom_bond_atom_site_label_2
_geom_bond_distance
_geom_bond_site_symmetry_2
_geom_bond_publ_flag
Cd2 O6 2.303(4) 4_576 ?
Cd2 O2 2.221(4) . ?
Cd2 O12 2.267(4) . ?
Cd2 O20 2.304(4) 4_575 ?
Cd2 O16 2.241(4) . ?
Cd2 O14 2.257(8) . ?
Cd1 O12 2.339(4) . ?
Cd1 O1 2.219(4) . ?
Cd1 O15 2.204(5) . ?
Cd1 O33 2.325(5) 4_565 ?
Cd1 O32 2.410(6) 4_565 ?
Cd1 O11 2.276(7) . ?
Cd1 C97 2.704(8) 4_565 ?
Cd3 O6 2.488(4) 4_576 ?
Cd3 O20 2.478(5) 4_575 ?
Cd3 O19 2.308(5) 4_575 ?
Cd3 O5 2.308(5) 4_576 ?
Cd3 O39 2.417(5) 1_454 ?
Cd3 O38 2.280(5) 1_454 ?
Cd3 O13 2.246(6) . ?
Cd3 C59 2.738(6) 4_575 ?
Cd3 C22 2.744(7) 4_576 ?
Cd3 C127 2.692(7) 1_454 ?
Cd4 Cd6 3.4743(6) 1_564 ?
Cd4 O44 2.238(4) 1_564 ?
Cd4 O35 2.368(5) 4_575 ?
Cd4 O23 2.325(5) 4_575 ?
Cd4 O30 2.282(6) 1_565 ?
Cd4 O9 2.198(6) . ?
Cd4 O10 2.241(9) . ?
Cd6 Cd7A 3.4474(9) . ?
Cd6 O44 2.225(4) . ?
Cd6 O35 2.452(5) 4_566 ?
Cd6 O42 2.196(5) . ?
Cd6 O29 2.333(8) 1_556 ?
Cd6 O26 2.308(9) 4_566 ?
Cd6 O43 2.298(9) . ?
Cd5 O23 2.480(6) . ?
Cd5 O34 2.158(5) . ?
Cd5 O22 2.231(6) . ?
Cd5 O26 2.601(8) . ?
Cd5 C67 2.730(8) . ?
Cd5 O25 2.169(7) . ?
Cd5 C68 2.758(11) . ?
Cd5 O24 2.356(15) . ?
Cd7A O44 2.270(5) . ?
Cd7A O41 2.241(6) . ?
Cd7A O8 2.233(8) 1_546 ?
Cd7A O45 2.217(19) . ?
O4 C15 1.213(7) . ?
O6 C22 1.272(9) . ?
O36 C105 1.215(7) . ?
O2 C1 1.251(8) . ?
O40 C112 1.205(8) . ?
O12 C37 1.255(9) . ?
O1 C1 1.248(8) . ?
O44 Cd7B 2.207(6) . ?
O20 C59 1.245(8) . ?
N13 C121 1.414(7) . ?
N13 C120 1.362(8) . ?
O21 C60 1.217(7) . ?
O16 C38 1.247(9) . ?
N12 C102 1.428(8) . ?
N12 C105 1.371(7) . ?
O35 C98 1.284(9) . ?
O23 C67 1.287(9) . ?
O19 C59 1.239(8) . ?
N1 C5 1.410(8) . ?
N1 C8 1.364(8) . ?
N11 C91 1.423(8) . ?
N11 C90 1.333(8) . ?
O15 C38 1.242(9) . ?
N7 C53 1.424(8) . ?
N7 C52 1.353(8) . ?
O5 C22 1.253(9) . ?
O27 C75 1.219(8) . ?
O39 C127 1.257(10) . ?
N8 C60 1.354(8) . ?
N8 C61 1.421(8) . ?
N14 C112 1.368(8) . ?
N14 C113 1.418(8) . ?
O33 C97 1.275(11) . ?
O30 C89 1.222(11) . ?
O3 C8 1.200(8) . ?
N3 C23 1.335(9) . ?
N3 C24 1.432(9) . ?
O48 C136 1.225(11) . ?
O49 C139 1.230(2) . ?
O28 C82 1.227(8) . ?
O38 C127 1.241(11) . ?
O37 C120 1.214(8) . ?
O13 C37 1.207(10) . ?
O34 C98 1.240(10) . ?
C107 C108 1.380(8) . ?
C107 C106 1.388(8) . ?
N6 C45 1.341(9) . ?
N6 C42 1.419(8) . ?
C108 C120 1.501(8) . ?
C108 C109 1.386(8) . ?
O9 C30 1.245(13) . ?
C12 C11 1.367(9) . ?
C12 C13 1.393(9) . ?
C106 C105 1.504(8) . ?
C106 C111 1.399(8) . ?
C102 C101 1.386(9) . ?
C102 C103 1.370(11) . ?
C112 C110 1.494(8) . ?
N9 C75 1.335(8) . ?
N9 C72 1.417(10) . ?
O7 C23 1.216(9) . ?
O18 C52 1.201(8) . ?
C121 C126 1.390(9) . ?
C121 C122 1.375(9) . ?
C11 C10 1.380(9) . ?
C11 C23 1.524(9) . ?
O32 C97 1.251(11) . ?
O47 C133 1.259(12) . ?
C53 C58 1.360(9) . ?
C53 C54 1.408(10) . ?
N2 C15 1.364(9) . ?
N2 C16 1.416(9) . ?
C5 C4 1.384(9) . ?
C5 C6 1.392(9) . ?
C60 C50 1.482(8) . ?
C13 C15 1.497(8) . ?
C13 C14 1.395(8) . ?
O42 C119 1.210(12) . ?
C111 C110 1.394(8) . ?
C58 C57 1.423(8) . ?
C91 C96 1.337(11) . ?
C91 C92 1.398(10) . ?
O31 C90 1.208(9) . ?
O17 C45 1.227(9) . ?
C47 C46 1.402(8) . ?
C47 C48 1.381(9) . ?
C10 C9 1.379(9) . ?
N10 C83 1.395(11) . ?
N10 C82 1.341(9) . ?
C19 C20 1.384(10) . ?
C19 C22 1.486(9) . ?
C19 C18 1.388(10) . ?
C49 C50 1.384(8) . ?
C49 C48 1.398(9) . ?
C90 C78 1.509(9) . ?
C50 C51 1.401(8) . ?
C81 C76 1.399(9) . ?
C81 C80 1.393(8) . ?
O22 C67 1.239(11) . ?
C57 C56 1.359(9) . ?
C124 C123 1.380(10) . ?
C124 C125 1.353(11) . ?
C124 C127 1.499(9) . ?
C2 C1 1.509(8) . ?
C2 C3 1.367(9) . ?
C2 C7 1.375(10) . ?
C46 C51 1.387(9) . ?
C46 C45 1.502(9) . ?
C48 C52 1.500(8) . ?
C126 C125 1.375(10) . ?
C59 C56 1.504(8) . ?
C100 C101 1.376(9) . ?
C100 C99 1.361(10) . ?
C79 C78 1.381(9) . ?
C79 C80 1.385(9) . ?
C78 C77 1.404(8) . ?
C4 C3 1.379(9) . ?
C77 C76 1.367(9) . ?
C20 C21 1.392(9) . ?
O41 C119 1.292(13) . ?
O41 Cd7B 2.262(8) . ?
C110 C109 1.395(8) . ?
C21 C16 1.370(11) . ?
O10 C31 1.230(2) . ?
C56 C55 1.396(9) . ?
N17 C136 1.339(2) . ?
N17 C134 1.449(2) . ?
N17 C135 1.449(2) . ?
C76 C75 1.515(8) . ?
C99 C98 1.499(9) . ?
C99 C104 1.393(11) . ?
C64 C65 1.358(12) . ?
C64 C67 1.474(10) . ?
C64 C63 1.386(12) . ?
C14 C9 1.395(8) . ?
C122 C123 1.374(9) . ?
C8 C9 1.510(8) . ?
O29 C89 1.258(11) . ?
C113 C118 1.348(11) . ?
C113 C114 1.376(12) . ?
C65 C66 1.401(10) . ?
C61 C66 1.400(11) . ?
C61 C62 1.365(13) . ?
C44 C39 1.383(10) . ?
C44 C43 1.400(10) . ?
C16 C17 1.383(13) . ?
C24 C29 1.372(11) . ?
C24 C25 1.379(12) . ?
O26 C68 1.175(15) . ?
C39 C38 1.517(8) . ?
C39 C40 1.374(10) . ?
C80 C82 1.506(8) . ?
C96 C95 1.434(10) . ?
C42 C41 1.377(10) . ?
C42 C43 1.381(10) . ?
C40 C41 1.393(10) . ?
O46 C130 1.230(2) . ?
C94 C93 1.380(11) . ?
C94 C95 1.382(12) . ?
C94 C97 1.481(10) . ?
C92 C93 1.380(10) . ?
N16 C133 1.340(2) . ?
N16 C131 1.449(2) . ?
N16 C132 1.450(2) . ?
C103 C104 1.388(10) . ?
C118 C117 1.383(10) . ?
C83 C88 1.381(13) . ?
C83 C84 1.352(13) . ?
C117 C116 1.312(13) . ?
C72 C71 1.362(12) . ?
C72 C73 1.378(14) . ?
C6 C7 1.389(10) . ?
C55 C54 1.355(10) . ?
C86 C87 1.381(11) . ?
C86 C89 1.496(11) . ?
C86 C85 1.373(13) . ?
C116 C119 1.525(11) . ?
C116 C115 1.401(14) . ?
C18 C17 1.389(11) . ?
C71 C70 1.387(10) . ?
C70 C69 1.352(13) . ?
C29 C28 1.366(12) . ?
C87 C88 1.368(11) . ?
C28 C27 1.320(13) . ?
C27 C30 1.515(12) . ?
C27 C26 1.391(15) . ?
O25 C68 1.276(16) . ?
C114 C115 1.364(13) . ?
C63 C62 1.375(12) . ?
O8 C30 1.209(13) . ?
C25 C26 1.378(14) . ?
C69 C68 1.467(12) . ?
C69 C74 1.394(14) . ?
C31 N4 1.340(2) . ?
C73 C74 1.415(12) . ?
C85 C84 1.375(13) . ?
C33 N4 1.449(2) . ?
N15 C130 1.341(2) . ?
N15 C128 1.450(2) . ?
N15 C129 1.450(2) . ?
N20 C140 1.41(4) . ?
N20 C141 1.39(4) . ?
N20 C142 1.61(4) . ?
C147 C142 1.3900 . ?
C147 C146 1.3900 . ?
C142 C143 1.3900 . ?
C143 C144 1.3900 . ?
C144 C145 1.3900 . ?
C145 C146 1.3900 . ?
C139 N18 1.305(16) . ?
N18 C137 1.451(2) . ?
N18 C138 1.451(2) . ?
C148 N19 1.450(2) . ?
C155 C150 1.3900 . ?
C155 C154 1.3900 . ?
C150 C151 1.3900 . ?
C150 N19 1.452(2) . ?
C151 C152 1.3900 . ?
C152 C153 1.3900 . ?
C153 C154 1.3900 . ?
N19 C149 1.450(2) . ?
C32 N4 1.450(2) . ?
N5 C34 1.339(2) . ?
N5 C35 1.451(2) . ?
N5 C36 1.450(2) . ?
C34 O14 1.229(2) . ?

loop_
_smtbx_masks_void_nr
_smtbx_masks_void_average_x
_smtbx_masks_void_average_y
_smtbx_masks_void_average_z
_smtbx_masks_void_volume
_smtbx_masks_void_count_electrons
_smtbx_masks_void_content
1 -0.142 -0.805 0.000 3768.2 735.6 ?
2 -0.778 0.426 0.500 3768.2 735.6 ?
